data_7040524
loop_
_publ_author_name
'Efremova, Olga A.'
'Vorotnikov, Yuri A.'
'Brylev, Konstantin A.'
'Vorotnikova, Natalya A.'
'Novozhilov, Igor N.'
'Kuratieva, Natalia V.'
'Edeleva, Mariya V.'
'Benoit, David M.'
'Kitamura, Noboru'
'Mironov, Yuri V.'
'Shestopalov, Michael A.'
'Sutherland, Andrew J.'

_publ_section_title
;
 Octahedral molybdenum cluster complexes with aromatic sulfonate ligands.
;
_journal_issue 39
_journal_name_full 'Dalton transactions (Cambridge, England : 2003)'
_journal_page_first 15427
_journal_paper_doi 10.1039/c6dt02863b
_journal_volume 45
_journal_year 2016
_chemical_formula_moiety 'C36 H30 Cl8 Mo6 O18 S6, 2(C16 H36 N)'
_chemical_formula_sum 'C68 H102 Cl8 Mo6 N2 O18 S6'
_chemical_formula_weight 2287.11
_space_group_crystal_system triclinic
_space_group_IT_number 2
_space_group_name_Hall '-P 1'
_space_group_name_H-M_alt 'P -1'
_symmetry_space_group_name_Hall '-P 1'
_symmetry_space_group_name_H-M 'P -1'
_atom_sites_solution_hydrogens geom
_atom_sites_solution_primary direct
_atom_sites_solution_secondary difmap
_audit_creation_method SHELXL-2014/7
_audit_update_record
;
2016-08-26 deposited with the CCDC.
2016-08-30 downloaded from the CCDC.
;
_cell_angle_alpha 79.404(2)
_cell_angle_beta 82.714(2)
_cell_angle_gamma 89.574(2)
_cell_formula_units_Z 2
_cell_length_a 13.5356(8)
_cell_length_b 13.9036(9)
_cell_length_c 24.3470(16)
_cell_measurement_reflns_used 9411
_cell_measurement_temperature 150(2)
_cell_measurement_theta_max 28.43
_cell_measurement_theta_min 2.44
_cell_volume 4466.9(5)
_computing_cell_refinement 'Bruker SAINT'
_computing_data_collection 'Bruker APEX2'
_computing_data_reduction 'Bruker SAINT'
_computing_molecular_graphics 'Bruker SHELXTL'
_computing_publication_material 'Bruker SHELXTL'
_computing_structure_refinement 'Bruker SHELXTL'
_computing_structure_solution 'Bruker SHELXTL'
_diffrn_ambient_temperature 150(2)
_diffrn_detector_area_resol_mean 25
_diffrn_measured_fraction_theta_full 0.986
_diffrn_measured_fraction_theta_max 0.984
_diffrn_measurement_device_type 'Bruker Nonius X8Apex CCD area-detector'
_diffrn_measurement_method '\f scans'
_diffrn_radiation_monochromator graphite
_diffrn_radiation_probe x-ray
_diffrn_radiation_type MoK\a
_diffrn_radiation_wavelength 0.71073
_diffrn_reflns_av_R_equivalents 0.0229
_diffrn_reflns_av_unetI/netI 0.0369
_diffrn_reflns_Laue_measured_fraction_full 0.986
_diffrn_reflns_Laue_measured_fraction_max 0.984
_diffrn_reflns_limit_h_max 16
_diffrn_reflns_limit_h_min -14
_diffrn_reflns_limit_k_max 14
_diffrn_reflns_limit_k_min -16
_diffrn_reflns_limit_l_max 29
_diffrn_reflns_limit_l_min -29
_diffrn_reflns_number 35129
_diffrn_reflns_point_group_measured_fraction_full 0.986
_diffrn_reflns_point_group_measured_fraction_max 0.984
_diffrn_reflns_theta_full 25.250
_diffrn_reflns_theta_max 25.681
_diffrn_reflns_theta_min 0.858
_diffrn_standards_decay_% 0
_diffrn_standards_number 0
_exptl_absorpt_coefficient_mu 1.258
_exptl_absorpt_correction_T_max 0.8637
_exptl_absorpt_correction_T_min 0.7608
_exptl_absorpt_correction_type multi-scan
_exptl_absorpt_process_details 'Bruker SADABS'
_exptl_crystal_colour yellow
_exptl_crystal_density_diffrn 1.700
_exptl_crystal_description prism
_exptl_crystal_F_000 2304
_exptl_crystal_size_max 0.230
_exptl_crystal_size_mid 0.210
_exptl_crystal_size_min 0.120
_refine_diff_density_max 3.520
_refine_diff_density_min -1.414
_refine_diff_density_rms 0.178
_refine_ls_extinction_method none
_refine_ls_goodness_of_fit_ref 1.155
_refine_ls_hydrogen_treatment constr
_refine_ls_matrix_type full
_refine_ls_number_parameters 927
_refine_ls_number_reflns 16693
_refine_ls_number_restraints 54
_refine_ls_restrained_S_all 1.154
_refine_ls_R_factor_all 0.1035
_refine_ls_R_factor_gt 0.0748
_refine_ls_shift/su_max 0.001
_refine_ls_shift/su_mean 0.000
_refine_ls_structure_factor_coef Fsqd
_refine_ls_weighting_details 'w=1/[\s^2^(Fo^2^)+(0.0646P)^2^+44.0603P] where P=(Fo^2^+2Fc^2^)/3'
_refine_ls_weighting_scheme calc
_refine_ls_wR_factor_gt 0.1786
_refine_ls_wR_factor_ref 0.1940
_reflns_Friedel_coverage 0.000
_reflns_number_gt 12513
_reflns_number_total 16693
_reflns_threshold_expression >2\s(I)
_cod_data_source_file c6dt02863b2.cif
_cod_data_source_block yv278
_cod_depositor_comments 'Adding full bibliography for 7040521--7040526.cif.'
_cod_database_code 7040524
_shelx_shelxl_version_number 2014/7
_shelx_space_group_comment
;
The symmetry employed for this shelxl refinement is uniquely defined
by the following loop, which should always be used as a source of
symmetry information in preference to the above space-group names.
They are only intended as comments.
;
_shelx_estimated_absorpt_t_min 0.761
_shelx_estimated_absorpt_t_max 0.864

loop_
_space_group_symop_operation_xyz
'x, y, z'
'-x, -y, -z'

loop_
_atom_site_label
_atom_site_type_symbol
_atom_site_fract_x
_atom_site_fract_y
_atom_site_fract_z
_atom_site_U_iso_or_equiv
_atom_site_adp_type
_atom_site_occupancy
_atom_site_site_symmetry_order
_atom_site_calc_flag
_atom_site_refinement_flags_posn
_atom_site_refinement_flags_adp
_atom_site_refinement_flags_occupancy
_atom_site_disorder_assembly
_atom_site_disorder_group
Mo1 Mo 0.55797(5) 1.02429(5) 0.06048(3) 0.03042(17) Uani 1 1 d . . . . .
Mo2 Mo 0.37667(5) 1.02351(5) 0.03534(3) 0.03078(17) Uani 1 1 d . . . . .
Mo3 Mo 0.48592(5) 0.87042(4) 0.03260(3) 0.03000(17) Uani 1 1 d . . . . .
Mo4 Mo 0.04649(5) 0.61799(5) 0.51065(3) 0.03362(18) Uani 1 1 d . . . . .
Mo5 Mo -0.03492(5) 0.46252(5) 0.57610(3) 0.03247(18) Uani 1 1 d . . . . .
Mo6 Mo -0.12353(5) 0.55199(5) 0.49347(3) 0.03583(18) Uani 1 1 d . . . . .
Cl1 Cl 0.45078(16) 1.16952(14) 0.06034(9) 0.0374(4) Uani 1 1 d . . . . .
Cl2 Cl 0.65909(16) 0.87647(14) 0.05529(9) 0.0365(4) Uani 1 1 d . . . . .
Cl3 Cl 0.31349(15) 0.87430(13) 0.00704(8) 0.0340(4) Uani 1 1 d . . . . .
Cl4 Cl 0.42460(15) 0.92202(14) 0.12332(8) 0.0350(4) Uani 1 1 d . . . . .
Cl5 Cl -0.04176(17) 0.69768(14) 0.43076(10) 0.0443(5) Uani 1 1 d . . . . .
Cl6 Cl 0.12884(16) 0.52754(16) 0.58946(9) 0.0438(5) Uani 1 1 d . . . . .
Cl7 Cl -0.19625(15) 0.40015(14) 0.55630(9) 0.0382(5) Uani 1 1 d . . . . .
Cl8 Cl -0.10597(16) 0.62667(15) 0.57736(10) 0.0435(5) Uani 1 1 d . . . . .
S1 S 0.6376(2) 1.1145(2) 0.16627(12) 0.0620(7) Uani 1 1 d . . . . .
S2 S 0.1599(2) 1.11076(19) 0.09442(12) 0.0548(6) Uani 1 1 d . . . . .
S3 S 0.5194(2) 0.64865(15) 0.10237(10) 0.0451(6) Uani 1 1 d . . . . .
S4 S 0.1126(3) 0.8152(2) 0.55816(12) 0.0648(8) Uani 1 1 d . . . . .
S5 S -0.0777(2) 0.45014(17) 0.71435(10) 0.0534(6) Uani 1 1 d . . . . .
S6 S -0.3284(2) 0.6386(2) 0.44981(16) 0.0707(8) Uani 1 1 d . . . . .
O11 O 0.4600(5) 0.7217(4) 0.0674(3) 0.0522(17) Uani 1 1 d . . . . .
O12 O 0.5239(8) 0.6731(6) 0.1563(3) 0.090(3) Uani 1 1 d . . . . .
O13 O 0.6130(6) 0.6330(5) 0.0707(4) 0.079(3) Uani 1 1 d . . . . .
O21 O 0.2308(5) 1.0376(5) 0.0746(3) 0.0541(17) Uani 1 1 d . . . . .
O22 O 0.0808(7) 1.0618(7) 0.1333(4) 0.088(3) Uani 1 1 d . . . . .
O23 O 0.2107(6) 1.1856(6) 0.1121(4) 0.078(2) Uani 1 1 d . . . . .
O31 O 0.6300(6) 1.0432(5) 0.1309(3) 0.063(2) Uani 1 1 d . . . . .
O32 O 0.5379(6) 1.1376(8) 0.1886(4) 0.093(3) Uani 1 1 d . . . . .
O33 O 0.7068(6) 1.0771(6) 0.2062(3) 0.067(2) Uani 1 1 d . . . . .
O41 O 0.1028(6) 0.7585(5) 0.5174(4) 0.076(3) Uani 1 1 d . . . . .
O42 O 0.1875(9) 0.7771(7) 0.5915(4) 0.096(3) Uani 1 1 d . . . . .
O43 O 0.0172(8) 0.8328(7) 0.5885(4) 0.099(3) Uani 1 1 d . . . . .
O51 O -0.0846(6) 0.4110(5) 0.6613(3) 0.0546(18) Uani 1 1 d . . . . .
O52 O 0.0239(6) 0.4749(6) 0.7185(3) 0.070(2) Uani 1 1 d . . . . .
O53 O -0.1495(7) 0.5252(5) 0.7206(3) 0.072(2) Uani 1 1 d . . . . .
O61 O -0.2720(6) 0.6156(6) 0.4909(4) 0.074(2) Uani 1 1 d . . . . .
O62 O -0.3737(12) 0.5401(13) 0.4501(8) 0.0707(8) Uani 0.5 1 d . . P A 1
O65 O -0.2827(13) 0.7283(13) 0.4104(8) 0.0707(8) Uani 0.5 1 d . . P A 2
N1A N -0.0311(5) 0.2493(5) 0.2402(3) 0.0408(16) Uani 1 1 d D . . . .
N1B N 0.4900(6) 0.7810(7) 0.3085(3) 0.064(2) Uani 1 1 d D . . . .
C11 C 0.4452(7) 0.5407(6) 0.1122(4) 0.041(2) Uani 1 1 d . . . . .
C12 C 0.4204(10) 0.4882(7) 0.1657(4) 0.063(3) Uani 1 1 d . . . . .
H12 H 0.4390 0.5106 0.1976 0.075 Uiso 1 1 calc R U . . .
C13 C 0.3668(12) 0.4007(8) 0.1716(6) 0.090(5) Uani 1 1 d . . . . .
H13 H 0.3481 0.3632 0.2082 0.107 Uiso 1 1 calc R U . . .
C14 C 0.3414(9) 0.3689(8) 0.1267(7) 0.077(4) Uani 1 1 d . . . . .
H14 H 0.3052 0.3090 0.1318 0.093 Uiso 1 1 calc R U . . .
C15 C 0.3667(9) 0.4215(8) 0.0734(6) 0.065(3) Uani 1 1 d . . . . .
H15 H 0.3476 0.3981 0.0419 0.078 Uiso 1 1 calc R U . . .
C16 C 0.4200(8) 0.5087(6) 0.0655(4) 0.051(2) Uani 1 1 d . . . . .
H16 H 0.4386 0.5455 0.0287 0.061 Uiso 1 1 calc R U . . .
C31 C 0.6915(8) 1.2215(8) 0.1224(4) 0.055(3) Uani 1 1 d . . . . .
C32 C 0.6356(10) 1.3085(10) 0.1163(6) 0.076(4) Uani 1 1 d . . . . .
H32 H 0.5687 1.3088 0.1337 0.091 Uiso 1 1 calc R U . . .
C33 C 0.6804(14) 1.3921(10) 0.0846(7) 0.090(4) Uani 1 1 d . . . . .
H33 H 0.6456 1.4520 0.0812 0.108 Uiso 1 1 calc R U . . .
C34 C 0.7743(15) 1.3893(10) 0.0583(6) 0.094(5) Uani 1 1 d . . . . .
H34 H 0.8034 1.4474 0.0353 0.113 Uiso 1 1 calc R U . . .
C35 C 0.8282(12) 1.3064(10) 0.0634(5) 0.080(4) Uani 1 1 d . . . . .
H35 H 0.8945 1.3061 0.0452 0.096 Uiso 1 1 calc R U . . .
C36 C 0.7846(9) 1.2237(8) 0.0954(4) 0.058(3) Uani 1 1 d . . . . .
H36 H 0.8214 1.1649 0.0988 0.070 Uiso 1 1 calc R U . . .
C411 C 0.1577(18) 0.9293(11) 0.5171(10) 0.078(2) Uani 0.45(3) 1 d G . P B 1
C421 C 0.226(2) 0.9262(11) 0.4700(11) 0.078(2) Uani 0.45(3) 1 d G . P B 1
H421 H 0.2450 0.8651 0.4600 0.094 Uiso 0.45(3) 1 calc R U P B 1
C431 C 0.2679(17) 1.0126(15) 0.4374(10) 0.078(2) Uani 0.45(3) 1 d G . P B 1
H431 H 0.3148 1.0105 0.4052 0.094 Uiso 0.45(3) 1 calc R U P B 1
C441 C 0.2407(17) 1.1020(11) 0.4521(9) 0.078(2) Uani 0.45(3) 1 d G . P B 1
H441 H 0.2691 1.1611 0.4298 0.094 Uiso 0.45(3) 1 calc R U P B 1
C451 C 0.172(2) 1.1051(11) 0.4992(10) 0.078(2) Uani 0.45(3) 1 d G . P B 1
H451 H 0.1535 1.1663 0.5092 0.094 Uiso 0.45(3) 1 calc R U P B 1
C461 C 0.131(2) 1.0188(15) 0.5318(9) 0.078(2) Uani 0.45(3) 1 d G . P B 1
H461 H 0.0836 1.0209 0.5640 0.094 Uiso 0.45(3) 1 calc R U P B 1
C412 C 0.1539(14) 0.9304(9) 0.5168(8) 0.078(2) Uani 0.55(3) 1 d G . P B 2
C422 C 0.2474(13) 0.9408(11) 0.4851(10) 0.078(2) Uani 0.55(3) 1 d G . P B 2
H422 H 0.2886 0.8854 0.4839 0.094 Uiso 0.55(3) 1 calc R U P B 2
C432 C 0.2805(10) 1.0321(13) 0.4551(10) 0.078(2) Uani 0.55(3) 1 d G . P B 2
H432 H 0.3444 1.0392 0.4335 0.094 Uiso 0.55(3) 1 calc R U P B 2
C442 C 0.2202(14) 1.1131(9) 0.4568(8) 0.078(2) Uani 0.55(3) 1 d G . P B 2
H442 H 0.2428 1.1756 0.4363 0.094 Uiso 0.55(3) 1 calc R U P B 2
C452 C 0.1267(16) 1.1027(10) 0.4885(9) 0.078(2) Uani 0.55(3) 1 d G . P B 2
H452 H 0.0854 1.1581 0.4897 0.094 Uiso 0.55(3) 1 calc R U P B 2
C462 C 0.0935(14) 1.0114(12) 0.5185(9) 0.078(2) Uani 0.55(3) 1 d G . P B 2
H462 H 0.0296 1.0043 0.5401 0.094 Uiso 0.55(3) 1 calc R U P B 2
C51 C -0.1134(8) 0.3466(7) 0.7671(4) 0.048(2) Uani 1 1 d . . . . .
C52 C -0.2031(8) 0.3444(8) 0.8001(5) 0.065(3) Uani 1 1 d . . . . .
H52 H -0.2463 0.3986 0.7950 0.078 Uiso 1 1 calc R U . . .
C53 C -0.2306(10) 0.2631(10) 0.8407(6) 0.086(4) Uani 1 1 d . . . . .
H53 H -0.2921 0.2616 0.8646 0.103 Uiso 1 1 calc R U . . .
C54 C -0.1695(10) 0.1854(9) 0.8466(5) 0.079(4) Uani 1 1 d . . . . .
H54 H -0.1889 0.1295 0.8747 0.095 Uiso 1 1 calc R U . . .
C55 C -0.0799(9) 0.1856(8) 0.8128(5) 0.063(3) Uani 1 1 d . . . . .
H55 H -0.0385 0.1299 0.8170 0.075 Uiso 1 1 calc R U . . .
C56 C -0.0509(8) 0.2672(8) 0.7728(4) 0.055(3) Uani 1 1 d . . . . .
H56 H 0.0112 0.2691 0.7496 0.066 Uiso 1 1 calc R U . . .
C211 C 0.115(2) 1.174(2) 0.0318(11) 0.085(3) Uani 0.41(2) 1 d G . P C 1
C221 C 0.027(2) 1.1474(18) 0.0135(11) 0.085(3) Uani 0.41(2) 1 d G . P C 1
H221 H -0.0126 1.0944 0.0351 0.101 Uiso 0.41(2) 1 calc R U P C 1
C231 C -0.0018(17) 1.198(2) -0.0363(11) 0.085(3) Uani 0.41(2) 1 d G . P C 1
H231 H -0.0615 1.1803 -0.0488 0.101 Uiso 0.41(2) 1 calc R U P C 1
C241 C 0.056(2) 1.276(2) -0.0679(9) 0.085(3) Uani 0.41(2) 1 d G . P C 1
H241 H 0.0366 1.3109 -0.1020 0.101 Uiso 0.41(2) 1 calc R U P C 1
C251 C 0.144(2) 1.3026(19) -0.0497(12) 0.085(3) Uani 0.41(2) 1 d G . P C 1
H251 H 0.1837 1.3556 -0.0713 0.101 Uiso 0.41(2) 1 calc R U P C 1
C261 C 0.173(2) 1.252(2) 0.0002(13) 0.085(3) Uani 0.41(2) 1 d G . P C 1
H261 H 0.2326 1.2697 0.0126 0.101 Uiso 0.41(2) 1 calc R U P C 1
C212 C 0.1041(17) 1.1606(16) 0.0348(8) 0.085(3) Uani 0.59(2) 1 d G . P C 2
C222 C 0.0271(15) 1.1089(14) 0.0201(7) 0.085(3) Uani 0.59(2) 1 d G . P C 2
H222 H 0.0009 1.0507 0.0442 0.101 Uiso 0.59(2) 1 calc R U P C 2
C232 C -0.0117(13) 1.1424(15) -0.0301(8) 0.085(3) Uani 0.59(2) 1 d G . P C 2
H232 H -0.0643 1.1071 -0.0402 0.101 Uiso 0.59(2) 1 calc R U P C 2
C242 C 0.0266(14) 1.2276(15) -0.0655(6) 0.085(3) Uani 0.59(2) 1 d G . P C 2
H242 H 0.0001 1.2505 -0.0997 0.101 Uiso 0.59(2) 1 calc R U P C 2
C252 C 0.1036(15) 1.2792(12) -0.0507(8) 0.085(3) Uani 0.59(2) 1 d G . P C 2
H252 H 0.1297 1.3374 -0.0749 0.101 Uiso 0.59(2) 1 calc R U P C 2
C262 C 0.1423(15) 1.2457(16) -0.0005(9) 0.085(3) Uani 0.59(2) 1 d G . P C 2
H262 H 0.1949 1.2810 0.0096 0.101 Uiso 0.59(2) 1 calc R U P C 2
C611 C -0.4256(9) 0.6988(11) 0.4840(8) 0.086(2) Uani 0.688(14) 1 d G . P A 1
C621 C -0.4106(8) 0.7972(11) 0.4850(7) 0.086(2) Uani 0.688(14) 1 d G . P A 1
H621 H -0.3478 0.8277 0.4704 0.103 Uiso 0.688(14) 1 calc R U P A 1
C631 C -0.4874(10) 0.8508(9) 0.5075(7) 0.086(2) Uani 0.688(14) 1 d G . P A 1
H631 H -0.4772 0.9181 0.5082 0.103 Uiso 0.688(14) 1 calc R U P A 1
C641 C -0.5793(8) 0.8061(10) 0.5289(6) 0.086(2) Uani 0.688(14) 1 d G . P A 1
H641 H -0.6318 0.8428 0.5442 0.103 Uiso 0.688(14) 1 calc R U P A 1
C651 C -0.5943(8) 0.7077(10) 0.5278(6) 0.086(2) Uani 0.688(14) 1 d G . P A 1
H651 H -0.6570 0.6771 0.5425 0.103 Uiso 0.688(14) 1 calc R U P A 1
C661 C -0.5174(10) 0.6540(9) 0.5054(7) 0.086(2) Uani 0.688(14) 1 d G . P A 1
H661 H -0.5277 0.5868 0.5046 0.103 Uiso 0.688(14) 1 calc R U P A 1
C612 C -0.439(2) 0.684(3) 0.4793(17) 0.086(2) Uani 0.312(14) 1 d G . P A 2
C622 C -0.446(2) 0.774(2) 0.4960(16) 0.086(2) Uani 0.312(14) 1 d G . P A 2
H622 H -0.3942 0.8220 0.4825 0.103 Uiso 0.312(14) 1 calc R U P A 2
C632 C -0.528(2) 0.7946(19) 0.5323(15) 0.086(2) Uani 0.312(14) 1 d G . P A 2
H632 H -0.5321 0.8564 0.5437 0.103 Uiso 0.312(14) 1 calc R U P A 2
C642 C -0.6027(18) 0.725(2) 0.5519(13) 0.086(2) Uani 0.312(14) 1 d G . P A 2
H642 H -0.6587 0.7385 0.5768 0.103 Uiso 0.312(14) 1 calc R U P A 2
C652 C -0.596(2) 0.634(2) 0.5352(14) 0.086(2) Uani 0.312(14) 1 d G . P A 2
H652 H -0.6473 0.5863 0.5487 0.103 Uiso 0.312(14) 1 calc R U P A 2
C662 C -0.514(2) 0.614(2) 0.4989(16) 0.086(2) Uani 0.312(14) 1 d G . P A 2
H662 H -0.5094 0.5519 0.4875 0.103 Uiso 0.312(14) 1 calc R U P A 2
C11A C -0.069(6) 0.146(3) 0.242(4) 0.056(11) Uani 0.5 1 d D . P D 1
H11A H -0.0165 0.1125 0.2207 0.067 Uiso 0.5 1 calc R U P D 1
H11B H -0.1273 0.1517 0.2207 0.067 Uiso 0.5 1 calc R U P D 1
C12A C -0.100(4) 0.0793(18) 0.300(3) 0.071(17) Uani 0.5 1 d D . P D 1
H12A H -0.0448 0.0707 0.3241 0.085 Uiso 0.5 1 calc R U P D 1
H12B H -0.1597 0.1032 0.3215 0.085 Uiso 0.5 1 calc R U P D 1
C13A C -0.122(4) -0.0141(13) 0.2783(11) 0.066(6) Uani 0.5 1 d D . P D 1
H13A H -0.1782 -0.0035 0.2559 0.079 Uiso 0.5 1 calc R U P D 1
H13B H -0.0626 -0.0315 0.2540 0.079 Uiso 0.5 1 calc R U P D 1
C14A C -0.147(2) -0.096(2) 0.3295(10) 0.067(5) Uani 0.5 1 d D U P D 1
H14A H -0.1617 -0.1570 0.3167 0.100 Uiso 0.25 1 calc R U P D 1
H14B H -0.0909 -0.1063 0.3513 0.100 Uiso 0.25 1 calc R U P D 1
H14C H -0.2060 -0.0783 0.3533 0.100 Uiso 0.25 1 calc R U P D 1
H14D H -0.1440 -0.0707 0.3642 0.100 Uiso 0.25 1 calc R U P D 1
H14E H -0.2148 -0.1215 0.3295 0.100 Uiso 0.25 1 calc R U P D 1
H14F H -0.0997 -0.1494 0.3276 0.100 Uiso 0.25 1 calc R U P D 1
C11C C -0.060(7) 0.145(2) 0.238(3) 0.0408(16) Uani 0.5 1 d D . P D 2
H11C H -0.1163 0.1473 0.2154 0.049 Uiso 0.5 1 calc R U P D 2
H11D H -0.0032 0.1150 0.2180 0.049 Uiso 0.5 1 calc R U P D 2
C12C C -0.089(4) 0.083(2) 0.293(2) 0.054(14) Uani 0.5 1 d . . P D 2
H12C H -0.1465 0.1143 0.3119 0.065 Uiso 0.5 1 calc R U P D 2
H12D H -0.0333 0.0846 0.3154 0.065 Uiso 0.5 1 calc R U P D 2
C13C C -0.118(4) -0.0280(13) 0.2958(10) 0.066(6) Uani 0.5 1 d D . P D 2
H13C H -0.1712 -0.0306 0.2714 0.079 Uiso 0.5 1 calc R U P D 2
H13D H -0.0595 -0.0614 0.2801 0.079 Uiso 0.5 1 calc R U P D 2
C14C C -0.155(2) -0.085(2) 0.3551(10) 0.067(5) Uani 0.5 1 d D . P D 2
H14G H -0.1717 -0.1525 0.3528 0.100 Uiso 0.25 1 calc R U P D 2
H14H H -0.1031 -0.0847 0.3794 0.100 Uiso 0.25 1 calc R U P D 2
H14I H -0.2150 -0.0538 0.3707 0.100 Uiso 0.25 1 calc R U P D 2
H14J H -0.1548 -0.0415 0.3825 0.100 Uiso 0.25 1 calc R U P D 2
H14K H -0.2234 -0.1093 0.3559 0.100 Uiso 0.25 1 calc R U P D 2
H14L H -0.1115 -0.1402 0.3646 0.100 Uiso 0.25 1 calc R U P D 2
C21A C -0.105(2) 0.308(3) 0.2721(15) 0.0408(16) Uani 0.5 1 d D . P D 1
H21A H -0.0730 0.3695 0.2756 0.049 Uiso 0.5 1 calc R U P D 1
H21B H -0.1246 0.2700 0.3106 0.049 Uiso 0.5 1 calc R U P D 1
C22A C -0.199(3) 0.332(3) 0.2442(17) 0.049(9) Uani 0.5 1 d D . P D 1
H22A H -0.2332 0.2702 0.2422 0.058 Uiso 0.5 1 calc R U P D 1
H22B H -0.1799 0.3672 0.2051 0.058 Uiso 0.5 1 calc R U P D 1
C23A C -0.272(2) 0.3949(17) 0.2754(16) 0.060(5) Uani 0.5 1 d D . P D 1
H23A H -0.2915 0.3600 0.3146 0.072 Uiso 0.5 1 calc R U P D 1
H23B H -0.2389 0.4572 0.2770 0.072 Uiso 0.5 1 calc R U P D 1
C24A C -0.365(2) 0.417(2) 0.2473(15) 0.099(7) Uani 0.5 1 d . . P D 1
H24A H -0.4096 0.4572 0.2686 0.149 Uiso 0.25 1 calc R U P D 1
H24B H -0.3470 0.4529 0.2088 0.149 Uiso 0.25 1 calc R U P D 1
H24C H -0.3996 0.3558 0.2463 0.149 Uiso 0.25 1 calc R U P D 1
H24D H -0.3612 0.3867 0.2139 0.149 Uiso 0.25 1 calc R U P D 1
H24E H -0.4238 0.3910 0.2737 0.149 Uiso 0.25 1 calc R U P D 1
H24F H -0.3712 0.4882 0.2361 0.149 Uiso 0.25 1 calc R U P D 1
C21C C -0.1196(13) 0.303(2) 0.2639(11) 0.036(6) Uani 0.5 1 d D . P D 2
H21C H -0.1402 0.2694 0.3031 0.043 Uiso 0.5 1 calc R U P D 2
H21D H -0.0965 0.3697 0.2655 0.043 Uiso 0.5 1 calc R U P D 2
C22C C -0.211(2) 0.313(2) 0.2338(13) 0.037(7) Uani 0.5 1 d D . P D 2
H22C H -0.2350 0.2482 0.2294 0.045 Uiso 0.5 1 calc R U P D 2
H22D H -0.1964 0.3548 0.1960 0.045 Uiso 0.5 1 calc R U P D 2
C23C C -0.290(2) 0.3610(16) 0.2709(14) 0.060(5) Uani 0.5 1 d D . P D 2
H23C H -0.3578 0.3452 0.2631 0.072 Uiso 0.5 1 calc R U P D 2
H23D H -0.2856 0.3353 0.3112 0.072 Uiso 0.5 1 calc R U P D 2
C24C C -0.273(2) 0.4719(15) 0.2583(15) 0.099(7) Uani 0.5 1 d D . P D 2
H24G H -0.3237 0.5026 0.2819 0.149 Uiso 0.25 1 calc R U P D 2
H24H H -0.2069 0.4872 0.2665 0.149 Uiso 0.25 1 calc R U P D 2
H24I H -0.2789 0.4971 0.2185 0.149 Uiso 0.25 1 calc R U P D 2
H24J H -0.2159 0.4887 0.2293 0.149 Uiso 0.25 1 calc R U P D 2
H24K H -0.3328 0.5040 0.2448 0.149 Uiso 0.25 1 calc R U P D 2
H24L H -0.2608 0.4942 0.2927 0.149 Uiso 0.25 1 calc R U P D 2
C31A C 0.0005(8) 0.2961(7) 0.1794(4) 0.049(2) Uani 1 1 d . . . . .
H31A H -0.0577 0.2963 0.1585 0.058 Uiso 1 1 calc R U . . .
H31B H 0.0519 0.2549 0.1630 0.058 Uiso 1 1 calc R U . . .
C32A C 0.0417(8) 0.4003(7) 0.1700(4) 0.052(2) Uani 1 1 d . . . . .
H32A H 0.1039 0.4007 0.1874 0.062 Uiso 1 1 calc R U . . .
H32B H -0.0071 0.4419 0.1881 0.062 Uiso 1 1 calc R U . . .
C33A C 0.0631(10) 0.4418(9) 0.1064(5) 0.070(3) Uani 1 1 d . . . . .
H33A H 0.1070 0.3968 0.0879 0.084 Uiso 1 1 calc R U . . .
H33B H -0.0002 0.4466 0.0898 0.084 Uiso 1 1 calc R U . . .
C34A C 0.1116(15) 0.5401(11) 0.0961(6) 0.119(7) Uani 1 1 d . . . . .
H34A H 0.0724 0.5823 0.1184 0.179 Uiso 1 1 calc R U . . .
H34B H 0.1155 0.5690 0.0560 0.179 Uiso 1 1 calc R U . . .
H34C H 0.1789 0.5339 0.1070 0.179 Uiso 1 1 calc R U . . .
C41A C 0.0551(6) 0.2482(6) 0.2749(4) 0.041(2) Uani 1 1 d . . . . .
H41A H 0.0753 0.3168 0.2739 0.049 Uiso 1 1 calc R U . . .
H41B H 0.0300 0.2198 0.3145 0.049 Uiso 1 1 calc R U . . .
C42A C 0.1473(7) 0.1929(7) 0.2576(4) 0.051(2) Uani 1 1 d . . . . .
H42A H 0.1748 0.2204 0.2183 0.062 Uiso 1 1 calc R U . . .
H42B H 0.1299 0.1231 0.2598 0.062 Uiso 1 1 calc R U . . .
C43A C 0.2249(8) 0.2017(9) 0.2970(5) 0.067(3) Uani 1 1 d . . . . .
H43A H 0.2409 0.2717 0.2950 0.080 Uiso 1 1 calc R U . . .
H43B H 0.1966 0.1743 0.3362 0.080 Uiso 1 1 calc R U . . .
C44A C 0.3192(9) 0.1487(10) 0.2819(7) 0.096(5) Uani 1 1 d . . . . .
H44A H 0.3044 0.0786 0.2863 0.144 Uiso 1 1 calc R U . . .
H44B H 0.3682 0.1587 0.3068 0.144 Uiso 1 1 calc R U . . .
H44C H 0.3464 0.1743 0.2427 0.144 Uiso 1 1 calc R U . . .
C11B C 0.4718(8) 0.6806(8) 0.3463(4) 0.057(3) Uani 1 1 d . . . . .
H11E H 0.5360 0.6571 0.3587 0.068 Uiso 1 1 calc R U . . .
H11F H 0.4266 0.6888 0.3804 0.068 Uiso 1 1 calc R U . . .
C12B C 0.4275(9) 0.6011(9) 0.3206(5) 0.067(3) Uani 1 1 d . . . . .
H12E H 0.3585 0.6177 0.3133 0.081 Uiso 1 1 calc R U . . .
H12F H 0.4676 0.5955 0.2845 0.081 Uiso 1 1 calc R U . . .
C13B C 0.4279(9) 0.5065(9) 0.3616(5) 0.071(3) Uani 1 1 d . . . . .
H13E H 0.3916 0.5150 0.3983 0.085 Uiso 1 1 calc R U . . .
H13F H 0.4975 0.4900 0.3674 0.085 Uiso 1 1 calc R U . . .
C14B C 0.3798(11) 0.4209(10) 0.3419(7) 0.092(4) Uani 1 1 d . . . . .
H14M H 0.3101 0.4358 0.3372 0.138 Uiso 1 1 calc R U . . .
H14N H 0.3827 0.3611 0.3701 0.138 Uiso 1 1 calc R U . . .
H14O H 0.4160 0.4114 0.3058 0.138 Uiso 1 1 calc R U . . .
C21B C 0.398(7) 0.821(19) 0.2844(11) 0.080(5) Uani 0.5 1 d D . P E 1
H21E H 0.3714 0.7730 0.2645 0.095 Uiso 0.5 1 calc R U P E 1
H21F H 0.4162 0.8815 0.2562 0.095 Uiso 0.5 1 calc R U P E 1
C22B C 0.315(2) 0.846(6) 0.3289(12) 0.08(2) Uani 0.5 1 d D . P E 1
H22E H 0.3291 0.9061 0.3427 0.092 Uiso 0.5 1 calc R U P E 1
H22F H 0.2988 0.7908 0.3609 0.092 Uiso 0.5 1 calc R U P E 1
C23B C 0.2340(12) 0.8602(18) 0.2889(8) 0.061(5) Uani 0.5 1 d D U P E 1
H23E H 0.2507 0.9154 0.2571 0.073 Uiso 0.5 1 calc R U P E 1
H23F H 0.2223 0.8001 0.2741 0.073 Uiso 0.5 1 calc R U P E 1
C24B C 0.1444(19) 0.883(3) 0.3299(13) 0.089(10) Uani 0.5 1 d D . P E 1
H24M H 0.0856 0.8944 0.3101 0.133 Uiso 0.25 1 calc R U P E 1
H24N H 0.1313 0.8277 0.3613 0.133 Uiso 0.25 1 calc R U P E 1
H24O H 0.1594 0.9418 0.3445 0.133 Uiso 0.25 1 calc R U P E 1
H24P H 0.1653 0.8815 0.3672 0.133 Uiso 0.25 1 calc R U P E 1
H24Q H 0.1196 0.9482 0.3159 0.133 Uiso 0.25 1 calc R U P E 1
H24R H 0.0915 0.8341 0.3328 0.133 Uiso 0.25 1 calc R U P E 1
C21D C 0.394(7) 0.819(19) 0.2885(14) 0.080(5) Uani 0.5 1 d D . P E 2
H21G H 0.4078 0.8846 0.2650 0.095 Uiso 0.5 1 calc R U P E 2
H21H H 0.3738 0.7760 0.2634 0.095 Uiso 0.5 1 calc R U P E 2
C22D C 0.308(2) 0.828(6) 0.3292(16) 0.08(2) Uani 0.5 1 d D . P E 2
H22G H 0.3305 0.8685 0.3546 0.094 Uiso 0.5 1 calc R U P E 2
H22H H 0.2956 0.7611 0.3521 0.094 Uiso 0.5 1 calc R U P E 2
C23D C 0.2046(15) 0.8661(18) 0.3166(9) 0.061(5) Uani 0.5 1 d D . P E 2
H23G H 0.2177 0.9207 0.2841 0.073 Uiso 0.5 1 calc R U P E 2
H23H H 0.1725 0.8133 0.3026 0.073 Uiso 0.5 1 calc R U P E 2
C24D C 0.123(2) 0.903(3) 0.3577(13) 0.089(10) Uani 0.5 1 d D . P E 2
H24S H 0.0653 0.9229 0.3383 0.133 Uiso 0.25 1 calc R U P E 2
H24T H 0.1036 0.8500 0.3899 0.133 Uiso 0.25 1 calc R U P E 2
H24U H 0.1493 0.9586 0.3711 0.133 Uiso 0.25 1 calc R U P E 2
H24V H 0.1468 0.8981 0.3945 0.133 Uiso 0.25 1 calc R U P E 2
H24W H 0.1085 0.9710 0.3430 0.133 Uiso 0.25 1 calc R U P E 2
H24$ H 0.0628 0.8624 0.3617 0.133 Uiso 0.25 1 calc R U P E 2
C31B C 0.5262(8) 0.8485(8) 0.3447(4) 0.056(3) Uani 1 1 d . . . . .
H31C H 0.4751 0.8478 0.3777 0.067 Uiso 1 1 calc R U . . .
H31D H 0.5874 0.8205 0.3591 0.067 Uiso 1 1 calc R U . . .
C32B C 0.5485(9) 0.9541(8) 0.3171(5) 0.066(3) Uani 1 1 d . . . . .
H32C H 0.4900 0.9821 0.2996 0.079 Uiso 1 1 calc R U . . .
H32D H 0.6055 0.9571 0.2870 0.079 Uiso 1 1 calc R U . . .
C33B C 0.5732(9) 1.0143(9) 0.3597(5) 0.070(3) Uani 1 1 d . . . . .
H33C H 0.5153 1.0123 0.3892 0.084 Uiso 1 1 calc R U . . .
H33D H 0.6300 0.9844 0.3781 0.084 Uiso 1 1 calc R U . . .
C34B C 0.5990(11) 1.1191(10) 0.3342(6) 0.086(4) Uani 1 1 d . . . . .
H34D H 0.6587 1.1219 0.3065 0.129 Uiso 1 1 calc R U . . .
H34E H 0.6119 1.1546 0.3638 0.129 Uiso 1 1 calc R U . . .
H34F H 0.5434 1.1491 0.3155 0.129 Uiso 1 1 calc R U . . .
C41B C 0.566(2) 0.774(5) 0.2576(11) 0.121(8) Uani 0.5 1 d D U P E 1
H41C H 0.5675 0.8379 0.2316 0.145 Uiso 0.5 1 calc R U P E 1
H41D H 0.5400 0.7250 0.2380 0.145 Uiso 0.5 1 calc R U P E 1
C42B C 0.6733(16) 0.747(2) 0.2667(11) 0.095(5) Uani 0.5 1 d D U P E 1
H42C H 0.6736 0.6827 0.2918 0.114 Uiso 0.5 1 calc R U P E 1
H42D H 0.7012 0.7962 0.2857 0.114 Uiso 0.5 1 calc R U P E 1
C43B C 0.740(2) 0.7441(15) 0.2109(12) 0.095(5) Uani 0.5 1 d D . P E 1
H43C H 0.7944 0.6973 0.2175 0.114 Uiso 0.5 1 calc R U P E 1
H43D H 0.7000 0.7222 0.1839 0.114 Uiso 0.5 1 calc R U P E 1
C44B C 0.783(3) 0.8475(17) 0.1867(15) 0.121(8) Uani 0.5 1 d D . P E 1
H44D H 0.8256 0.8468 0.1511 0.181 Uiso 0.25 1 calc R U P E 1
H44E H 0.7285 0.8932 0.1801 0.181 Uiso 0.25 1 calc R U P E 1
H44F H 0.8225 0.8684 0.2136 0.181 Uiso 0.25 1 calc R U P E 1
H44G H 0.7588 0.8921 0.2121 0.181 Uiso 0.25 1 calc R U P E 1
H44H H 0.8559 0.8457 0.1831 0.181 Uiso 0.25 1 calc R U P E 1
H44I H 0.7619 0.8705 0.1496 0.181 Uiso 0.25 1 calc R U P E 1
C41D C 0.5675(19) 0.778(3) 0.2572(8) 0.085(11) Uani 0.5 1 d D . P E 2
H41E H 0.5918 0.8456 0.2410 0.102 Uiso 0.5 1 calc R U P E 2
H41F H 0.5352 0.7532 0.2283 0.102 Uiso 0.5 1 calc R U P E 2
C42D C 0.6581(17) 0.713(2) 0.2714(12) 0.095(5) Uani 0.5 1 d D . P E 2
H42E H 0.6306 0.6479 0.2905 0.114 Uiso 0.5 1 calc R U P E 2
H42F H 0.6893 0.7409 0.2997 0.114 Uiso 0.5 1 calc R U P E 2
C43D C 0.744(2) 0.6944(19) 0.2257(13) 0.095(5) Uani 0.5 1 d D . P E 2
H43E H 0.7972 0.6557 0.2437 0.114 Uiso 0.5 1 calc R U P E 2
H43F H 0.7190 0.6575 0.1991 0.114 Uiso 0.5 1 calc R U P E 2
C44D C 0.786(3) 0.794(2) 0.1944(16) 0.121(8) Uani 0.5 1 d D . P E 2
H44J H 0.8404 0.7847 0.1653 0.181 Uiso 0.25 1 calc R U P E 2
H44K H 0.7330 0.8314 0.1767 0.181 Uiso 0.25 1 calc R U P E 2
H44L H 0.8110 0.8296 0.2211 0.181 Uiso 0.25 1 calc R U P E 2
H44M H 0.7492 0.8458 0.2101 0.181 Uiso 0.25 1 calc R U P E 2
H44N H 0.8566 0.7990 0.1987 0.181 Uiso 0.25 1 calc R U P E 2
H44O H 0.7786 0.8008 0.1543 0.181 Uiso 0.25 1 calc R U P E 2
O64 O -0.3618(12) 0.5675(13) 0.4196(8) 0.0707(8) Uani 0.5 1 d . . P A 2
O63 O -0.2831(13) 0.6909(13) 0.3995(8) 0.0707(8) Uani 0.5 1 d . . P A 1

loop_
_atom_site_aniso_label
_atom_site_aniso_U_11
_atom_site_aniso_U_22
_atom_site_aniso_U_33
_atom_site_aniso_U_23
_atom_site_aniso_U_13
_atom_site_aniso_U_12
Mo1 0.0399(4) 0.0218(3) 0.0297(4) -0.0030(3) -0.0073(3) -0.0020(3)
Mo2 0.0376(4) 0.0222(3) 0.0315(4) -0.0026(3) -0.0038(3) 0.0005(3)
Mo3 0.0401(4) 0.0185(3) 0.0306(4) -0.0009(3) -0.0070(3) -0.0009(3)
Mo4 0.0364(4) 0.0210(3) 0.0402(4) -0.0012(3) 0.0017(3) -0.0087(3)
Mo5 0.0347(4) 0.0227(3) 0.0367(4) 0.0009(3) -0.0009(3) -0.0072(3)
Mo6 0.0309(4) 0.0268(3) 0.0455(4) 0.0023(3) -0.0016(3) -0.0013(3)
Cl1 0.0482(12) 0.0271(9) 0.0389(11) -0.0101(8) -0.0067(9) 0.0010(8)
Cl2 0.0438(11) 0.0256(9) 0.0394(11) -0.0020(8) -0.0087(9) 0.0035(8)
Cl3 0.0413(11) 0.0260(9) 0.0338(10) -0.0011(7) -0.0077(8) -0.0043(8)
Cl4 0.0437(11) 0.0306(9) 0.0297(10) -0.0020(7) -0.0055(8) -0.0036(8)
Cl5 0.0492(12) 0.0263(10) 0.0501(12) 0.0094(9) -0.0024(10) 0.0002(9)
Cl6 0.0381(11) 0.0471(12) 0.0445(12) -0.0020(9) -0.0074(9) -0.0109(9)
Cl7 0.0318(10) 0.0330(10) 0.0471(12) -0.0043(8) 0.0009(9) -0.0115(8)
Cl8 0.0436(12) 0.0291(10) 0.0532(13) -0.0063(9) 0.0095(10) -0.0037(8)
S1 0.0609(17) 0.0727(18) 0.0533(15) -0.0109(13) -0.0112(13) -0.0073(14)
S2 0.0565(15) 0.0494(14) 0.0589(16) -0.0198(12) 0.0051(12) 0.0005(12)
S3 0.0673(16) 0.0218(10) 0.0471(13) -0.0011(9) -0.0184(11) -0.0029(10)
S4 0.089(2) 0.0522(15) 0.0487(15) -0.0075(12) 0.0088(15) -0.0230(15)
S5 0.0745(18) 0.0359(12) 0.0454(13) -0.0008(10) 0.0007(12) -0.0211(12)
S6 0.0531(16) 0.0676(18) 0.093(2) -0.0166(16) -0.0109(15) -0.0023(13)
O11 0.062(4) 0.025(3) 0.067(4) 0.005(3) -0.016(3) -0.006(3)
O12 0.161(9) 0.055(5) 0.062(5) -0.007(4) -0.044(6) -0.028(5)
O13 0.057(5) 0.036(4) 0.138(8) -0.011(4) 0.003(5) -0.009(3)
O21 0.044(4) 0.051(4) 0.061(4) -0.003(3) 0.007(3) -0.001(3)
O22 0.085(6) 0.073(6) 0.098(7) -0.020(5) 0.031(5) 0.005(5)
O23 0.081(6) 0.067(5) 0.096(6) -0.045(5) -0.013(5) -0.001(4)
O31 0.092(6) 0.035(3) 0.068(5) -0.001(3) -0.043(4) -0.003(3)
O32 0.058(5) 0.141(9) 0.081(6) -0.031(6) 0.000(4) 0.000(5)
O33 0.063(5) 0.082(5) 0.054(4) 0.001(4) -0.023(4) -0.016(4)
O41 0.088(6) 0.029(3) 0.099(6) -0.008(4) 0.027(5) -0.029(4)
O42 0.133(9) 0.068(6) 0.088(7) 0.002(5) -0.037(6) -0.009(6)
O43 0.109(8) 0.092(7) 0.085(6) -0.029(5) 0.050(6) -0.029(6)
O51 0.076(5) 0.043(4) 0.040(4) -0.002(3) 0.001(3) -0.023(3)
O52 0.079(5) 0.068(5) 0.060(5) -0.008(4) 0.006(4) -0.042(4)
O53 0.107(7) 0.040(4) 0.065(5) -0.007(3) 0.000(4) -0.002(4)
O61 0.064(5) 0.063(5) 0.082(6) 0.008(4) 0.014(4) 0.009(4)
O62 0.0531(16) 0.0676(18) 0.093(2) -0.0166(16) -0.0109(15) -0.0023(13)
O65 0.0531(16) 0.0676(18) 0.093(2) -0.0166(16) -0.0109(15) -0.0023(13)
N1A 0.038(4) 0.034(4) 0.051(4) -0.010(3) -0.008(3) 0.001(3)
N1B 0.072(6) 0.076(6) 0.046(5) -0.011(4) -0.017(4) -0.015(5)
C11 0.051(5) 0.023(4) 0.048(5) -0.009(4) -0.001(4) -0.002(4)
C12 0.103(9) 0.038(5) 0.040(5) -0.001(4) 0.006(6) -0.010(5)
C13 0.130(13) 0.034(6) 0.090(10) -0.004(6) 0.033(9) -0.016(7)
C14 0.063(7) 0.031(5) 0.129(12) -0.020(7) 0.027(7) -0.016(5)
C15 0.063(7) 0.050(6) 0.093(9) -0.043(6) -0.006(6) -0.003(5)
C16 0.064(6) 0.029(4) 0.057(6) -0.008(4) 0.000(5) -0.008(4)
C31 0.061(7) 0.062(6) 0.049(6) -0.024(5) -0.015(5) 0.002(5)
C32 0.068(8) 0.077(9) 0.094(10) -0.042(8) -0.020(7) 0.008(7)
C33 0.114(13) 0.056(8) 0.106(12) -0.012(8) -0.035(10) 0.012(8)
C34 0.145(16) 0.054(8) 0.084(10) -0.012(7) -0.021(10) -0.004(9)
C35 0.110(11) 0.069(8) 0.062(8) -0.013(6) -0.008(7) -0.021(8)
C36 0.073(7) 0.056(6) 0.050(6) -0.018(5) -0.012(5) 0.001(5)
C411 0.084(5) 0.043(3) 0.104(6) -0.021(3) 0.015(4) -0.011(3)
C421 0.084(5) 0.043(3) 0.104(6) -0.021(3) 0.015(4) -0.011(3)
C431 0.084(5) 0.043(3) 0.104(6) -0.021(3) 0.015(4) -0.011(3)
C441 0.084(5) 0.043(3) 0.104(6) -0.021(3) 0.015(4) -0.011(3)
C451 0.084(5) 0.043(3) 0.104(6) -0.021(3) 0.015(4) -0.011(3)
C461 0.084(5) 0.043(3) 0.104(6) -0.021(3) 0.015(4) -0.011(3)
C412 0.084(5) 0.043(3) 0.104(6) -0.021(3) 0.015(4) -0.011(3)
C422 0.084(5) 0.043(3) 0.104(6) -0.021(3) 0.015(4) -0.011(3)
C432 0.084(5) 0.043(3) 0.104(6) -0.021(3) 0.015(4) -0.011(3)
C442 0.084(5) 0.043(3) 0.104(6) -0.021(3) 0.015(4) -0.011(3)
C452 0.084(5) 0.043(3) 0.104(6) -0.021(3) 0.015(4) -0.011(3)
C462 0.084(5) 0.043(3) 0.104(6) -0.021(3) 0.015(4) -0.011(3)
C51 0.057(6) 0.045(5) 0.039(5) -0.001(4) 0.000(4) -0.016(4)
C52 0.052(6) 0.053(6) 0.081(8) -0.006(6) 0.017(6) -0.007(5)
C53 0.075(8) 0.068(8) 0.093(10) 0.009(7) 0.040(7) -0.023(7)
C54 0.093(10) 0.065(8) 0.061(7) 0.020(6) 0.019(7) -0.025(7)
C55 0.070(7) 0.054(6) 0.061(7) -0.001(5) -0.013(6) -0.001(5)
C56 0.052(6) 0.059(6) 0.048(6) 0.000(5) 0.004(5) -0.009(5)
C211 0.093(6) 0.078(6) 0.097(5) -0.037(5) -0.036(5) 0.036(6)
C221 0.093(6) 0.078(6) 0.097(5) -0.037(5) -0.036(5) 0.036(6)
C231 0.093(6) 0.078(6) 0.097(5) -0.037(5) -0.036(5) 0.036(6)
C241 0.093(6) 0.078(6) 0.097(5) -0.037(5) -0.036(5) 0.036(6)
C251 0.093(6) 0.078(6) 0.097(5) -0.037(5) -0.036(5) 0.036(6)
C261 0.093(6) 0.078(6) 0.097(5) -0.037(5) -0.036(5) 0.036(6)
C212 0.093(6) 0.078(6) 0.097(5) -0.037(5) -0.036(5) 0.036(6)
C222 0.093(6) 0.078(6) 0.097(5) -0.037(5) -0.036(5) 0.036(6)
C232 0.093(6) 0.078(6) 0.097(5) -0.037(5) -0.036(5) 0.036(6)
C242 0.093(6) 0.078(6) 0.097(5) -0.037(5) -0.036(5) 0.036(6)
C252 0.093(6) 0.078(6) 0.097(5) -0.037(5) -0.036(5) 0.036(6)
C262 0.093(6) 0.078(6) 0.097(5) -0.037(5) -0.036(5) 0.036(6)
C611 0.067(4) 0.095(6) 0.100(5) -0.030(5) -0.013(4) 0.019(5)
C621 0.067(4) 0.095(6) 0.100(5) -0.030(5) -0.013(4) 0.019(5)
C631 0.067(4) 0.095(6) 0.100(5) -0.030(5) -0.013(4) 0.019(5)
C641 0.067(4) 0.095(6) 0.100(5) -0.030(5) -0.013(4) 0.019(5)
C651 0.067(4) 0.095(6) 0.100(5) -0.030(5) -0.013(4) 0.019(5)
C661 0.067(4) 0.095(6) 0.100(5) -0.030(5) -0.013(4) 0.019(5)
C612 0.067(4) 0.095(6) 0.100(5) -0.030(5) -0.013(4) 0.019(5)
C622 0.067(4) 0.095(6) 0.100(5) -0.030(5) -0.013(4) 0.019(5)
C632 0.067(4) 0.095(6) 0.100(5) -0.030(5) -0.013(4) 0.019(5)
C642 0.067(4) 0.095(6) 0.100(5) -0.030(5) -0.013(4) 0.019(5)
C652 0.067(4) 0.095(6) 0.100(5) -0.030(5) -0.013(4) 0.019(5)
C662 0.067(4) 0.095(6) 0.100(5) -0.030(5) -0.013(4) 0.019(5)
C11A 0.04(2) 0.043(11) 0.10(3) -0.040(13) -0.023(19) 0.009(10)
C12A 0.037(19) 0.07(3) 0.09(3) 0.029(19) -0.02(2) -0.014(15)
C13A 0.079(9) 0.024(7) 0.094(18) 0.028(10) -0.064(16) -0.006(8)
C14A 0.069(7) 0.057(7) 0.073(9) -0.007(7) -0.009(7) 0.001(5)
C11C 0.038(4) 0.034(4) 0.051(4) -0.010(3) -0.008(3) 0.001(3)
C12C 0.045(19) 0.013(13) 0.10(3) -0.017(15) 0.027(16) -0.003(11)
C13C 0.079(9) 0.024(7) 0.094(18) 0.028(10) -0.064(16) -0.006(8)
C14C 0.069(7) 0.057(7) 0.073(9) -0.007(7) -0.009(7) 0.001(5)
C21A 0.038(4) 0.034(4) 0.051(4) -0.010(3) -0.008(3) 0.001(3)
C22A 0.052(16) 0.058(18) 0.046(17) -0.036(12) -0.007(12) -0.013(12)
C23A 0.057(12) 0.026(16) 0.100(12) -0.021(12) -0.001(10) -0.001(10)
C24A 0.072(13) 0.078(14) 0.15(2) -0.040(14) 0.005(13) 0.024(10)
C21C 0.038(12) 0.047(11) 0.025(11) -0.011(8) -0.012(8) -0.003(10)
C22C 0.040(14) 0.039(14) 0.040(15) -0.023(11) -0.011(10) 0.019(12)
C23C 0.057(12) 0.026(16) 0.100(12) -0.021(12) -0.001(10) -0.001(10)
C24C 0.072(13) 0.078(14) 0.15(2) -0.040(14) 0.005(13) 0.024(10)
C31A 0.052(6) 0.052(6) 0.043(5) -0.015(4) -0.006(4) 0.012(4)
C32A 0.066(7) 0.045(5) 0.042(5) -0.004(4) -0.004(5) 0.005(5)
C33A 0.087(9) 0.066(7) 0.052(6) -0.001(5) -0.002(6) 0.006(6)
C34A 0.175(18) 0.083(10) 0.068(9) 0.028(8) 0.042(10) 0.010(11)
C41A 0.041(5) 0.039(5) 0.041(5) 0.001(4) -0.012(4) -0.006(4)
C42A 0.042(5) 0.045(5) 0.061(6) 0.003(5) -0.001(5) 0.000(4)
C43A 0.045(6) 0.073(7) 0.073(7) 0.018(6) -0.014(5) -0.010(5)
C44A 0.040(6) 0.085(9) 0.149(14) 0.016(9) -0.020(8) 0.006(6)
C11B 0.063(7) 0.062(6) 0.047(6) -0.012(5) -0.011(5) -0.003(5)
C12B 0.063(7) 0.075(8) 0.069(7) -0.023(6) -0.016(6) -0.006(6)
C13B 0.068(8) 0.077(8) 0.072(8) -0.031(7) -0.002(6) 0.006(6)
C14B 0.085(10) 0.078(9) 0.114(12) -0.019(8) -0.016(9) -0.011(8)
C21B 0.081(10) 0.083(13) 0.072(9) 0.013(15) -0.042(9) -0.032(11)
C22B 0.05(2) 0.06(3) 0.10(4) 0.04(2) -0.05(2) -0.034(17)
C23B 0.055(7) 0.066(7) 0.067(8) -0.013(6) -0.021(7) -0.001(6)
C24B 0.039(13) 0.079(16) 0.13(3) 0.006(17) 0.008(15) 0.011(10)
C21D 0.081(10) 0.083(13) 0.072(9) 0.013(15) -0.042(9) -0.032(11)
C22D 0.06(3) 0.04(2) 0.12(4) 0.019(19) -0.04(2) -0.01(2)
C23D 0.055(7) 0.066(7) 0.067(8) -0.013(6) -0.021(7) -0.001(6)
C24D 0.039(13) 0.079(16) 0.13(3) 0.006(17) 0.008(15) 0.011(10)
C31B 0.053(6) 0.075(7) 0.044(5) -0.022(5) -0.008(5) -0.015(5)
C32B 0.063(7) 0.068(7) 0.063(7) -0.002(6) -0.010(6) -0.016(6)
C33B 0.067(7) 0.074(8) 0.070(8) -0.024(6) 0.007(6) -0.020(6)
C34B 0.085(9) 0.073(8) 0.096(10) -0.023(7) 0.010(8) -0.013(7)
C41B 0.124(10) 0.126(12) 0.114(10) -0.029(8) -0.016(7) -0.003(8)
C42B 0.103(7) 0.099(9) 0.085(7) -0.032(7) 0.002(5) -0.014(7)
C43B 0.103(7) 0.099(9) 0.085(7) -0.032(7) 0.002(5) -0.014(7)
C44B 0.124(10) 0.126(12) 0.114(10) -0.029(8) -0.016(7) -0.003(8)
C41D 0.15(3) 0.10(2) 0.016(9) -0.027(10) 0.007(12) -0.064(19)
C42D 0.103(7) 0.099(9) 0.085(7) -0.032(7) 0.002(5) -0.014(7)
C43D 0.103(7) 0.099(9) 0.085(7) -0.032(7) 0.002(5) -0.014(7)
C44D 0.124(10) 0.126(12) 0.114(10) -0.029(8) -0.016(7) -0.003(8)
O64 0.0531(16) 0.0676(18) 0.093(2) -0.0166(16) -0.0109(15) -0.0023(13)
O63 0.0531(16) 0.0676(18) 0.093(2) -0.0166(16) -0.0109(15) -0.0023(13)

loop_
_atom_type_symbol
_atom_type_description
_atom_type_scat_dispersion_real
_atom_type_scat_dispersion_imag
_atom_type_scat_source
C C 0.0033 0.0016 'International Tables Vol C Tables 4.2.6.8 and 6.1.1.4'
H H 0.0000 0.0000 'International Tables Vol C Tables 4.2.6.8 and 6.1.1.4'
N N 0.0061 0.0033 'International Tables Vol C Tables 4.2.6.8 and 6.1.1.4'
O O 0.0106 0.0060 'International Tables Vol C Tables 4.2.6.8 and 6.1.1.4'
S S 0.1246 0.1234 'International Tables Vol C Tables 4.2.6.8 and 6.1.1.4'
Cl Cl 0.1484 0.1585 'International Tables Vol C Tables 4.2.6.8 and 6.1.1.4'
Mo Mo -1.6832 0.6857 'International Tables Vol C Tables 4.2.6.8 and 6.1.1.4'

loop_
_geom_angle_atom_site_label_1
_geom_angle_atom_site_label_2
_geom_angle_atom_site_label_3
_geom_angle
_geom_angle_site_symmetry_1
_geom_angle_site_symmetry_3
O31 Mo1 Cl2 87.9(2) . .
O31 Mo1 Cl1 96.1(2) . .
Cl2 Mo1 Cl1 176.04(7) . .
O31 Mo1 Cl4 91.1(2) . .
Cl2 Mo1 Cl4 89.81(7) . .
Cl1 Mo1 Cl4 89.82(7) . .
O31 Mo1 Cl3 92.1(2) . 2_675
Cl2 Mo1 Cl3 90.43(7) . 2_675
Cl1 Mo1 Cl3 89.72(7) . 2_675
Cl4 Mo1 Cl3 176.76(7) . 2_675
O31 Mo1 Mo2 132.5(2) . 2_675
Cl2 Mo1 Mo2 58.70(5) . 2_675
Cl1 Mo1 Mo2 118.23(5) . 2_675
Cl4 Mo1 Mo2 118.78(5) . 2_675
Cl3 Mo1 Mo2 58.78(5) 2_675 2_675
O31 Mo1 Mo3 131.95(17) . .
Cl2 Mo1 Mo3 58.58(5) . .
Cl1 Mo1 Mo3 118.04(6) . .
Cl4 Mo1 Mo3 58.68(5) . .
Cl3 Mo1 Mo3 118.87(5) 2_675 .
Mo2 Mo1 Mo3 60.10(3) 2_675 .
O31 Mo1 Mo3 138.17(18) . 2_675
Cl2 Mo1 Mo3 118.58(6) . 2_675
Cl1 Mo1 Mo3 58.34(5) . 2_675
Cl4 Mo1 Mo3 118.58(5) . 2_675
Cl3 Mo1 Mo3 58.59(5) 2_675 2_675
Mo2 Mo1 Mo3 59.90(3) 2_675 2_675
Mo3 Mo1 Mo3 89.79(3) . 2_675
O31 Mo1 Mo2 137.4(2) . .
Cl2 Mo1 Mo2 118.33(5) . .
Cl1 Mo1 Mo2 58.30(5) . .
Cl4 Mo1 Mo2 58.72(5) . .
Cl3 Mo1 Mo2 118.45(5) 2_675 .
Mo2 Mo1 Mo2 89.89(3) 2_675 .
Mo3 Mo1 Mo2 59.76(3) . .
Mo3 Mo1 Mo2 59.87(3) 2_675 .
O21 Mo2 Cl1 97.5(2) . .
O21 Mo2 Cl2 92.7(2) . 2_675
Cl1 Mo2 Cl2 89.90(7) . 2_675
O21 Mo2 Cl3 86.4(2) . .
Cl1 Mo2 Cl3 176.12(8) . .
Cl2 Mo2 Cl3 90.05(7) 2_675 .
O21 Mo2 Cl4 91.3(2) . .
Cl1 Mo2 Cl4 89.50(7) . .
Cl2 Mo2 Cl4 176.06(8) 2_675 .
Cl3 Mo2 Cl4 90.29(6) . .
O21 Mo2 Mo3 130.59(18) . .
Cl1 Mo2 Mo3 118.18(6) . .
Cl2 Mo2 Mo3 118.51(6) 2_675 .
Cl3 Mo2 Mo3 58.61(5) . .
Cl4 Mo2 Mo3 58.57(5) . .
O21 Mo2 Mo1 131.4(2) . 2_675
Cl1 Mo2 Mo1 118.36(6) . 2_675
Cl2 Mo2 Mo1 58.34(5) 2_675 2_675
Cl3 Mo2 Mo1 58.52(5) . 2_675
Cl4 Mo2 Mo1 118.73(6) . 2_675
Mo3 Mo2 Mo1 60.18(3) . 2_675
O21 Mo2 Mo3 139.32(18) . 2_675
Cl1 Mo2 Mo3 58.36(5) . 2_675
Cl2 Mo2 Mo3 58.44(5) 2_675 2_675
Cl3 Mo2 Mo3 118.52(5) . 2_675
Cl4 Mo2 Mo3 118.10(6) . 2_675
Mo3 Mo2 Mo3 89.90(3) . 2_675
Mo1 Mo2 Mo3 60.01(3) 2_675 2_675
O21 Mo2 Mo1 138.2(2) . .
Cl1 Mo2 Mo1 58.29(5) . .
Cl2 Mo2 Mo1 118.34(6) 2_675 .
Cl3 Mo2 Mo1 118.50(5) . .
Cl4 Mo2 Mo1 58.19(5) . .
Mo3 Mo2 Mo1 59.90(3) . .
Mo1 Mo2 Mo1 90.11(3) 2_675 .
Mo3 Mo2 Mo1 59.91(3) 2_675 .
O11 Mo3 Cl1 91.3(2) . 2_675
O11 Mo3 Cl2 95.88(19) . .
Cl1 Mo3 Cl2 90.02(7) 2_675 .
O11 Mo3 Cl4 92.4(2) . .
Cl1 Mo3 Cl4 176.26(7) 2_675 .
Cl2 Mo3 Cl4 89.51(7) . .
O11 Mo3 Cl3 87.40(19) . .
Cl1 Mo3 Cl3 89.71(7) 2_675 .
Cl2 Mo3 Cl3 176.72(7) . .
Cl4 Mo3 Cl3 90.55(7) . .
O11 Mo3 Mo2 132.4(2) . .
Cl1 Mo3 Mo2 118.33(5) 2_675 .
Cl2 Mo3 Mo2 118.66(5) . .
Cl4 Mo3 Mo2 58.84(5) . .
Cl3 Mo3 Mo2 58.75(5) . .
O11 Mo3 Mo1 138.24(19) . .
Cl1 Mo3 Mo1 118.32(5) 2_675 .
Cl2 Mo3 Mo1 58.33(5) . .
Cl4 Mo3 Mo1 58.43(5) . .
Cl3 Mo3 Mo1 119.08(5) . .
Mo2 Mo3 Mo1 60.34(3) . .
O11 Mo3 Mo2 137.3(2) . 2_675
Cl1 Mo3 Mo2 58.45(5) 2_675 2_675
Cl2 Mo3 Mo2 58.54(5) . 2_675
Cl4 Mo3 Mo2 118.31(5) . 2_675
Cl3 Mo3 Mo2 118.69(5) . 2_675
Mo2 Mo3 Mo2 90.10(3) . 2_675
Mo1 Mo3 Mo2 59.89(3) . 2_675
O11 Mo3 Mo1 131.45(19) . 2_675
Cl1 Mo3 Mo1 58.43(5) 2_675 2_675
Cl2 Mo3 Mo1 118.75(5) . 2_675
Cl4 Mo3 Mo1 118.74(5) . 2_675
Cl3 Mo3 Mo1 58.48(5) . 2_675
Mo2 Mo3 Mo1 59.92(3) . 2_675
Mo1 Mo3 Mo1 90.21(3) . 2_675
Mo2 Mo3 Mo1 60.22(3) 2_675 2_675
O41 Mo4 Cl8 94.3(2) . .
O41 Mo4 Cl7 88.9(2) . 2_566
Cl8 Mo4 Cl7 176.80(7) . 2_566
O41 Mo4 Cl6 94.6(3) . .
Cl8 Mo4 Cl6 89.26(8) . .
Cl7 Mo4 Cl6 90.20(8) 2_566 .
O41 Mo4 Cl5 89.5(3) . .
Cl8 Mo4 Cl5 90.26(8) . .
Cl7 Mo4 Cl5 90.06(8) 2_566 .
Cl6 Mo4 Cl5 175.92(7) . .
O41 Mo4 Mo5 131.3(2) . 2_566
Cl8 Mo4 Mo5 118.80(6) . 2_566
Cl7 Mo4 Mo5 58.86(5) 2_566 2_566
Cl6 Mo4 Mo5 118.62(6) . 2_566
Cl5 Mo4 Mo5 58.27(6) . 2_566
O41 Mo4 Mo6 135.1(2) . 2_566
Cl8 Mo4 Mo6 118.20(5) . 2_566
Cl7 Mo4 Mo6 58.96(5) 2_566 2_566
Cl6 Mo4 Mo6 58.62(6) . 2_566
Cl5 Mo4 Mo6 118.26(6) . 2_566
Mo5 Mo4 Mo6 60.01(3) 2_566 2_566
O41 Mo4 Mo6 134.8(3) . .
Cl8 Mo4 Mo6 58.84(6) . .
Cl7 Mo4 Mo6 118.83(6) 2_566 .
Cl6 Mo4 Mo6 118.28(5) . .
Cl5 Mo4 Mo6 58.19(5) . .
Mo5 Mo4 Mo6 59.98(3) 2_566 .
Mo6 Mo4 Mo6 89.86(3) 2_566 .
O41 Mo4 Mo5 138.8(2) . .
Cl8 Mo4 Mo5 58.30(5) . .
Cl7 Mo4 Mo5 118.85(5) 2_566 .
Cl6 Mo4 Mo5 58.47(5) . .
Cl5 Mo4 Mo5 118.00(6) . .
Mo5 Mo4 Mo5 89.89(3) 2_566 .
Mo6 Mo4 Mo5 59.90(3) 2_566 .
Mo6 Mo4 Mo5 59.82(3) . .
O51 Mo5 Cl8 93.5(2) . .
O51 Mo5 Cl5 89.8(2) . 2_566
Cl8 Mo5 Cl5 176.56(8) . 2_566
O51 Mo5 Cl6 96.9(2) . .
Cl8 Mo5 Cl6 89.23(8) . .
Cl5 Mo5 Cl6 89.64(8) 2_566 .
O51 Mo5 Cl7 86.7(2) . .
Cl8 Mo5 Cl7 90.76(8) . .
Cl5 Mo5 Cl7 90.17(8) 2_566 .
Cl6 Mo5 Cl7 176.46(8) . .
O51 Mo5 Mo4 129.99(17) . 2_566
Cl8 Mo5 Mo4 118.96(6) . 2_566
Cl5 Mo5 Mo4 58.95(6) 2_566 2_566
Cl6 Mo5 Mo4 118.71(6) . 2_566
Cl7 Mo5 Mo4 58.35(5) . 2_566
O51 Mo5 Mo6 132.6(2) . .
Cl8 Mo5 Mo6 58.94(6) . .
Cl5 Mo5 Mo6 118.97(6) 2_566 .
Cl6 Mo5 Mo6 118.36(6) . .
Cl7 Mo5 Mo6 58.81(5) . .
Mo4 Mo5 Mo6 60.04(3) 2_566 .
O51 Mo5 Mo6 137.1(2) . 2_566
Cl8 Mo5 Mo6 118.27(5) . 2_566
Cl5 Mo5 Mo6 58.46(5) 2_566 2_566
Cl6 Mo5 Mo6 58.58(6) . 2_566
Cl7 Mo5 Mo6 118.49(6) . 2_566
Mo4 Mo5 Mo6 60.14(3) 2_566 2_566
Mo6 Mo5 Mo6 89.97(3) . 2_566
O51 Mo5 Mo4 139.81(17) . .
Cl8 Mo5 Mo4 58.38(5) . .
Cl5 Mo5 Mo4 118.35(6) 2_566 .
Cl6 Mo5 Mo4 58.35(5) . .
Cl7 Mo5 Mo4 118.81(6) . .
Mo4 Mo5 Mo4 90.11(3) 2_566 .
Mo6 Mo5 Mo4 60.02(3) . .
Mo6 Mo5 Mo4 59.89(3) 2_566 .
O61 Mo6 Cl5 92.7(2) . .
O61 Mo6 Cl6 95.2(3) . 2_566
Cl5 Mo6 Cl6 89.61(8) . 2_566
O61 Mo6 Cl8 89.0(3) . .
Cl5 Mo6 Cl8 90.28(8) . .
Cl6 Mo6 Cl8 175.84(8) 2_566 .
O61 Mo6 Cl7 90.7(2) . .
Cl5 Mo6 Cl7 176.60(8) . .
Cl6 Mo6 Cl7 89.66(7) 2_566 .
Cl8 Mo6 Cl7 90.21(7) . .
O61 Mo6 Mo5 131.9(2) . .
Cl5 Mo6 Mo5 119.01(6) . .
Cl6 Mo6 Mo5 118.38(6) 2_566 .
Cl8 Mo6 Mo5 58.23(6) . .
Cl7 Mo6 Mo5 58.62(5) . .
O61 Mo6 Mo4 136.3(2) . 2_566
Cl5 Mo6 Mo4 118.65(6) . 2_566
Cl6 Mo6 Mo4 58.44(6) 2_566 2_566
Cl8 Mo6 Mo4 118.16(6) . 2_566
Cl7 Mo6 Mo4 58.26(5) . 2_566
Mo5 Mo6 Mo4 59.95(3) . 2_566
O61 Mo6 Mo5 138.0(2) . 2_566
Cl5 Mo6 Mo5 58.45(6) . 2_566
Cl6 Mo6 Mo5 58.53(5) 2_566 2_566
Cl8 Mo6 Mo5 118.07(6) . 2_566
Cl7 Mo6 Mo5 118.47(6) . 2_566
Mo5 Mo6 Mo5 90.03(3) . 2_566
Mo4 Mo6 Mo5 60.21(3) 2_566 2_566
O61 Mo6 Mo4 133.4(2) . .
Cl5 Mo6 Mo4 58.86(6) . .
Cl6 Mo6 Mo4 118.40(6) 2_566 .
Cl8 Mo6 Mo4 58.21(5) . .
Cl7 Mo6 Mo4 118.77(6) . .
Mo5 Mo6 Mo4 60.16(3) . .
Mo4 Mo6 Mo4 90.15(3) 2_566 .
Mo5 Mo6 Mo4 59.88(3) 2_566 .
Mo3 Cl1 Mo1 63.23(5) 2_675 .
Mo3 Cl1 Mo2 63.19(5) 2_675 .
Mo1 Cl1 Mo2 63.41(5) . .
Mo1 Cl2 Mo3 63.09(5) . .
Mo1 Cl2 Mo2 62.96(5) . 2_675
Mo3 Cl2 Mo2 63.02(5) . 2_675
Mo1 Cl3 Mo3 62.93(5) 2_675 .
Mo1 Cl3 Mo2 62.69(5) 2_675 .
Mo3 Cl3 Mo2 62.64(5) . .
Mo1 Cl4 Mo3 62.88(5) . .
Mo1 Cl4 Mo2 63.09(5) . .
Mo3 Cl4 Mo2 62.59(5) . .
Mo5 Cl5 Mo6 63.09(5) 2_566 .
Mo5 Cl5 Mo4 62.78(5) 2_566 .
Mo6 Cl5 Mo4 62.95(5) . .
Mo4 Cl6 Mo5 63.18(6) . .
Mo4 Cl6 Mo6 62.94(6) . 2_566
Mo5 Cl6 Mo6 62.89(6) . 2_566
Mo4 Cl7 Mo5 62.78(5) 2_566 .
Mo4 Cl7 Mo6 62.77(5) 2_566 .
Mo5 Cl7 Mo6 62.57(5) . .
Mo5 Cl8 Mo4 63.32(6) . .
Mo5 Cl8 Mo6 62.84(6) . .
Mo4 Cl8 Mo6 62.95(6) . .
O31 S1 O32 108.2(6) . .
O31 S1 O33 107.6(5) . .
O32 S1 O33 118.0(5) . .
O31 S1 C31 107.0(5) . .
O32 S1 C31 107.8(6) . .
O33 S1 C31 107.8(5) . .
O23 S2 O22 116.5(6) . .
O23 S2 O21 111.3(5) . .
O22 S2 O21 109.9(5) . .
O23 S2 C212 109.3(9) . .
O22 S2 C212 104.7(10) . .
O21 S2 C212 104.1(8) . .
O23 S2 C211 102.7(12) . .
O22 S2 C211 111.0(12) . .
O21 S2 C211 104.6(11) . .
O12 S3 O13 116.2(6) . .
O12 S3 O11 111.1(5) . .
O13 S3 O11 110.2(5) . .
O12 S3 C11 107.8(5) . .
O13 S3 C11 108.4(4) . .
O11 S3 C11 102.0(4) . .
O41 S4 O42 110.4(6) . .
O41 S4 O43 111.8(6) . .
O42 S4 O43 116.2(7) . .
O41 S4 C411 102.8(8) . .
O42 S4 C411 107.4(10) . .
O43 S4 C411 107.2(9) . .
O41 S4 C412 102.6(7) . .
O42 S4 C412 109.1(8) . .
O43 S4 C412 105.8(7) . .
O53 S5 O52 116.1(5) . .
O53 S5 O51 111.1(5) . .
O52 S5 O51 110.8(5) . .
O53 S5 C51 108.1(5) . .
O52 S5 C51 107.8(5) . .
O51 S5 C51 101.9(4) . .
O61 S6 O63 116.7(8) . .
O61 S6 O64 122.8(8) . .
O61 S6 O62 100.4(8) . .
O63 S6 O62 118.5(10) . .
O61 S6 O65 107.7(8) . .
O64 S6 O65 111.9(10) . .
O61 S6 C612 106.7(15) . .
O64 S6 C612 103.4(15) . .
O65 S6 C612 102.1(15) . .
O61 S6 C611 100.2(8) . .
O63 S6 C611 115.1(10) . .
O62 S6 C611 103.1(9) . .
S3 O11 Mo3 131.8(4) . .
S2 O21 Mo2 142.5(4) . .
S1 O31 Mo1 139.2(4) . .
S4 O41 Mo4 140.0(5) . .
S5 O51 Mo5 133.7(4) . .
S6 O61 Mo6 132.5(6) . .
C31A N1A C11C 105(3) . .
C31A N1A C11A 108(3) . .
C31A N1A C21C 109.4(14) . .
C11C N1A C21C 111(4) . .
C31A N1A C21A 114.5(18) . .
C11A N1A C21A 112(4) . .
C31A N1A C41A 111.0(7) . .
C11C N1A C41A 110(3) . .
C11A N1A C41A 111(3) . .
C21C N1A C41A 111.4(9) . .
C21A N1A C41A 99.7(14) . .
C21B N1B C41B 105.1(14) . .
C21B N1B C31B 110(9) . .
C21D N1B C31B 109(9) . .
C41B N1B C31B 112(3) . .
C21B N1B C11B 113(9) . .
C21D N1B C11B 110(9) . .
C41B N1B C11B 110(2) . .
C31B N1B C11B 106.5(7) . .
C21D N1B C41D 109.0(19) . .
C31B N1B C41D 110.0(15) . .
C11B N1B C41D 112.3(17) . .
C12 C11 C16 122.0(9) . .
C12 C11 S3 119.2(8) . .
C16 C11 S3 118.7(7) . .
C11 C12 C13 117.7(11) . .
C11 C12 H12 121.2 . .
C13 C12 H12 121.2 . .
C14 C13 C12 121.1(12) . .
C14 C13 H13 119.5 . .
C12 C13 H13 119.5 . .
C13 C14 C15 121.0(10) . .
C13 C14 H14 119.5 . .
C15 C14 H14 119.5 . .
C14 C15 C16 120.0(11) . .
C14 C15 H15 120.0 . .
C16 C15 H15 120.0 . .
C11 C16 C15 118.3(10) . .
C11 C16 H16 120.9 . .
C15 C16 H16 120.9 . .
C36 C31 C32 118.7(11) . .
C36 C31 S1 122.2(9) . .
C32 C31 S1 119.1(9) . .
C33 C32 C31 118.3(13) . .
C33 C32 H32 120.9 . .
C31 C32 H32 120.9 . .
C34 C33 C32 120.0(14) . .
C34 C33 H33 120.0 . .
C32 C33 H33 120.0 . .
C33 C34 C35 122.2(14) . .
C33 C34 H34 118.9 . .
C35 C34 H34 118.9 . .
C34 C35 C36 118.0(15) . .
C34 C35 H35 121.0 . .
C36 C35 H35 121.0 . .
C31 C36 C35 122.7(12) . .
C31 C36 H36 118.6 . .
C35 C36 H36 118.6 . .
C421 C411 C461 120.0 . .
C421 C411 S4 117.0(12) . .
C461 C411 S4 122.9(12) . .
C431 C421 C411 120.0 . .
C431 C421 H421 120.0 . .
C411 C421 H421 120.0 . .
C421 C431 C441 120.0 . .
C421 C431 H431 120.0 . .
C441 C431 H431 120.0 . .
C451 C441 C431 120.0 . .
C451 C441 H441 120.0 . .
C431 C441 H441 120.0 . .
C441 C451 C461 120.0 . .
C441 C451 H451 120.0 . .
C461 C451 H451 120.0 . .
C451 C461 C411 120.0 . .
C451 C461 H461 120.0 . .
C411 C461 H461 120.0 . .
C422 C412 C462 120.0 . .
C422 C412 S4 120.6(10) . .
C462 C412 S4 119.3(10) . .
C432 C422 C412 120.0 . .
C432 C422 H422 120.0 . .
C412 C422 H422 120.0 . .
C422 C432 C442 120.0 . .
C422 C432 H432 120.0 . .
C442 C432 H432 120.0 . .
C432 C442 C452 120.0 . .
C432 C442 H442 120.0 . .
C452 C442 H442 120.0 . .
C462 C452 C442 120.0 . .
C462 C452 H452 120.0 . .
C442 C452 H452 120.0 . .
C452 C462 C412 120.0 . .
C452 C462 H462 120.0 . .
C412 C462 H462 120.0 . .
C52 C51 C56 120.9(9) . .
C52 C51 S5 120.1(8) . .
C56 C51 S5 119.0(7) . .
C51 C52 C53 119.6(11) . .
C51 C52 H52 120.2 . .
C53 C52 H52 120.2 . .
C54 C53 C52 119.6(11) . .
C54 C53 H53 120.2 . .
C52 C53 H53 120.2 . .
C53 C54 C55 121.5(10) . .
C53 C54 H54 119.3 . .
C55 C54 H54 119.3 . .
C56 C55 C54 119.3(11) . .
C56 C55 H55 120.3 . .
C54 C55 H55 120.3 . .
C55 C56 C51 119.1(10) . .
C55 C56 H56 120.5 . .
C51 C56 H56 120.5 . .
C221 C211 C261 120.0 . .
C221 C211 S2 123.3(19) . .
C261 C211 S2 116.7(19) . .
C231 C221 C211 120.0 . .
C231 C221 H221 120.0 . .
C211 C221 H221 120.0 . .
C241 C231 C221 120.0 . .
C241 C231 H231 120.0 . .
C221 C231 H231 120.0 . .
C231 C241 C251 120.0 . .
C231 C241 H241 120.0 . .
C251 C241 H241 120.0 . .
C261 C251 C241 120.0 . .
C261 C251 H251 120.0 . .
C241 C251 H251 120.0 . .
C251 C261 C211 120.0 . .
C251 C261 H261 120.0 . .
C211 C261 H261 120.0 . .
C222 C212 C262 120.0 . .
C222 C212 S2 119.1(13) . .
C262 C212 S2 120.6(13) . .
C212 C222 C232 120.0 . .
C212 C222 H222 120.0 . .
C232 C222 H222 120.0 . .
C222 C232 C242 120.0 . .
C222 C232 H232 120.0 . .
C242 C232 H232 120.0 . .
C232 C242 C252 120.0 . .
C232 C242 H242 120.0 . .
C252 C242 H242 120.0 . .
C262 C252 C242 120.0 . .
C262 C252 H252 120.0 . .
C242 C252 H252 120.0 . .
C252 C262 C212 120.0 . .
C252 C262 H262 120.0 . .
C212 C262 H262 120.0 . .
C621 C611 C661 120.0 . .
C621 C611 S6 117.3(9) . .
C661 C611 S6 122.5(9) . .
C611 C621 C631 120.0 . .
C611 C621 H621 120.0 . .
C631 C621 H621 120.0 . .
C641 C631 C621 120.0 . .
C641 C631 H631 120.0 . .
C621 C631 H631 120.0 . .
C631 C641 C651 120.0 . .
C631 C641 H641 120.0 . .
C651 C641 H641 120.0 . .
C661 C651 C641 120.0 . .
C661 C651 H651 120.0 . .
C641 C651 H651 120.0 . .
C651 C661 C611 120.0 . .
C651 C661 H661 120.0 . .
C611 C661 H661 120.0 . .
C622 C612 C662 120.0 . .
C622 C612 S6 123(2) . .
C662 C612 S6 114(2) . .
C612 C622 C632 120.0 . .
C612 C622 H622 120.0 . .
C632 C622 H622 120.0 . .
C642 C632 C622 120.0 . .
C642 C632 H632 120.0 . .
C622 C632 H632 120.0 . .
C652 C642 C632 120.0 . .
C652 C642 H642 120.0 . .
C632 C642 H642 120.0 . .
C642 C652 C662 120.0 . .
C642 C652 H652 120.0 . .
C662 C652 H652 120.0 . .
C652 C662 C612 120.0 . .
C652 C662 H662 120.0 . .
C612 C662 H662 120.0 . .
N1A C11A C12A 118(5) . .
N1A C11A H11A 107.7 . .
C12A C11A H11A 107.7 . .
N1A C11A H11B 107.7 . .
C12A C11A H11B 107.7 . .
H11A C11A H11B 107.1 . .
C13A C12A C11A 97(3) . .
C13A C12A H12A 112.4 . .
C11A C12A H12A 112.4 . .
C13A C12A H12B 112.4 . .
C11A C12A H12B 112.4 . .
H12A C12A H12B 109.9 . .
C14A C13A C12A 108(3) . .
C14A C13A H13A 110.2 . .
C12A C13A H13A 110.2 . .
C14A C13A H13B 110.2 . .
C12A C13A H13B 110.2 . .
H13A C13A H13B 108.5 . .
C13A C14A H14A 109.5 . .
C13A C14A H14B 109.5 . .
H14A C14A H14B 109.5 . .
C13A C14A H14C 109.5 . .
H14A C14A H14C 109.5 . .
H14B C14A H14C 109.5 . .
C13A C14A H14D 109.5 . .
H14A C14A H14D 141.1 . .
H14B C14A H14D 56.3 . .
H14C C14A H14D 56.3 . .
C13A C14A H14E 109.5 . .
H14A C14A H14E 56.3 . .
H14B C14A H14E 141.1 . .
H14C C14A H14E 56.3 . .
H14D C14A H14E 109.5 . .
C13A C14A H14F 109.5 . .
H14A C14A H14F 56.3 . .
H14B C14A H14F 56.3 . .
H14C C14A H14F 141.1 . .
H14D C14A H14F 109.5 . .
H14E C14A H14F 109.5 . .
C12C C11C N1A 115(4) . .
C12C C11C H11C 108.6 . .
N1A C11C H11C 108.6 . .
C12C C11C H11D 108.6 . .
N1A C11C H11D 108.6 . .
H11C C11C H11D 107.6 . .
C11C C12C C13C 119(3) . .
C11C C12C H12C 107.5 . .
C13C C12C H12C 107.5 . .
C11C C12C H12D 107.5 . .
C13C C12C H12D 107.5 . .
H12C C12C H12D 107.0 . .
C14C C13C C12C 115(2) . .
C14C C13C H13C 108.5 . .
C12C C13C H13C 108.5 . .
C14C C13C H13D 108.5 . .
C12C C13C H13D 108.5 . .
H13C C13C H13D 107.5 . .
C13C C14C H14G 109.5 . .
C13C C14C H14H 109.5 . .
H14G C14C H14H 109.5 . .
C13C C14C H14I 109.5 . .
H14G C14C H14I 109.5 . .
H14H C14C H14I 109.5 . .
C13C C14C H14J 109.5 . .
H14G C14C H14J 141.1 . .
H14H C14C H14J 56.3 . .
H14I C14C H14J 56.3 . .
C13C C14C H14K 109.5 . .
H14G C14C H14K 56.3 . .
H14H C14C H14K 141.1 . .
H14I C14C H14K 56.3 . .
H14J C14C H14K 109.5 . .
C13C C14C H14L 109.5 . .
H14G C14C H14L 56.3 . .
H14H C14C H14L 56.3 . .
H14I C14C H14L 141.1 . .
H14J C14C H14L 109.5 . .
H14K C14C H14L 109.5 . .
N1A C21A C22A 113(2) . .
N1A C21A H21A 108.9 . .
C22A C21A H21A 108.9 . .
N1A C21A H21B 108.9 . .
C22A C21A H21B 108.9 . .
H21A C21A H21B 107.7 . .
C21A C22A C23A 113(2) . .
C21A C22A H22A 108.9 . .
C23A C22A H22A 108.9 . .
C21A C22A H22B 108.9 . .
C23A C22A H22B 108.9 . .
H22A C22A H22B 107.7 . .
C24A C23A C22A 112(3) . .
C24A C23A H23A 109.1 . .
C22A C23A H23A 109.1 . .
C24A C23A H23B 109.1 . .
C22A C23A H23B 109.1 . .
H23A C23A H23B 107.9 . .
C23A C24A H24A 109.5 . .
C23A C24A H24B 109.5 . .
H24A C24A H24B 109.5 . .
C23A C24A H24C 109.5 . .
H24A C24A H24C 109.5 . .
H24B C24A H24C 109.5 . .
C23A C24A H24D 109.5 . .
H24A C24A H24D 141.1 . .
H24B C24A H24D 56.3 . .
H24C C24A H24D 56.3 . .
C23A C24A H24E 109.5 . .
H24A C24A H24E 56.3 . .
H24B C24A H24E 141.1 . .
H24C C24A H24E 56.3 . .
H24D C24A H24E 109.5 . .
C23A C24A H24F 109.5 . .
H24A C24A H24F 56.3 . .
H24B C24A H24F 56.3 . .
H24C C24A H24F 141.1 . .
H24D C24A H24F 109.5 . .
H24E C24A H24F 109.5 . .
C22C C21C N1A 118.6(14) . .
C22C C21C H21C 107.7 . .
N1A C21C H21C 107.7 . .
C22C C21C H21D 107.7 . .
N1A C21C H21D 107.7 . .
H21C C21C H21D 107.1 . .
C21C C22C C23C 106(2) . .
C21C C22C H22C 110.5 . .
C23C C22C H22C 110.5 . .
C21C C22C H22D 110.5 . .
C23C C22C H22D 110.5 . .
H22C C22C H22D 108.7 . .
C24C C23C C22C 109(2) . .
C24C C23C H23C 109.8 . .
C22C C23C H23C 109.8 . .
C24C C23C H23D 109.8 . .
C22C C23C H23D 109.8 . .
H23C C23C H23D 108.3 . .
C23C C24C H24G 109.5 . .
C23C C24C H24H 109.5 . .
H24G C24C H24H 109.5 . .
C23C C24C H24I 109.5 . .
H24G C24C H24I 109.5 . .
H24H C24C H24I 109.5 . .
C23C C24C H24J 109.5 . .
H24G C24C H24J 141.1 . .
H24H C24C H24J 56.3 . .
H24I C24C H24J 56.3 . .
C23C C24C H24K 109.5 . .
H24G C24C H24K 56.3 . .
H24H C24C H24K 141.1 . .
H24I C24C H24K 56.3 . .
H24J C24C H24K 109.5 . .
C23C C24C H24L 109.5 . .
H24G C24C H24L 56.3 . .
H24H C24C H24L 56.3 . .
H24I C24C H24L 141.1 . .
H24J C24C H24L 109.5 . .
H24K C24C H24L 109.5 . .
N1A C31A C32A 115.4(7) . .
N1A C31A H31A 108.4 . .
C32A C31A H31A 108.4 . .
N1A C31A H31B 108.4 . .
C32A C31A H31B 108.4 . .
H31A C31A H31B 107.5 . .
C31A C32A C33A 110.0(9) . .
C31A C32A H32A 109.7 . .
C33A C32A H32A 109.7 . .
C31A C32A H32B 109.7 . .
C33A C32A H32B 109.7 . .
H32A C32A H32B 108.2 . .
C34A C33A C32A 111.0(11) . .
C34A C33A H33A 109.4 . .
C32A C33A H33A 109.4 . .
C34A C33A H33B 109.4 . .
C32A C33A H33B 109.4 . .
H33A C33A H33B 108.0 . .
C33A C34A H34A 109.5 . .
C33A C34A H34B 109.5 . .
H34A C34A H34B 109.5 . .
C33A C34A H34C 109.5 . .
H34A C34A H34C 109.5 . .
H34B C34A H34C 109.5 . .
C42A C41A N1A 117.2(8) . .
C42A C41A H41A 108.0 . .
N1A C41A H41A 108.0 . .
C42A C41A H41B 108.0 . .
N1A C41A H41B 108.0 . .
H41A C41A H41B 107.2 . .
C41A C42A C43A 109.1(9) . .
C41A C42A H42A 109.9 . .
C43A C42A H42A 109.9 . .
C41A C42A H42B 109.9 . .
C43A C42A H42B 109.9 . .
H42A C42A H42B 108.3 . .
C44A C43A C42A 111.9(11) . .
C44A C43A H43A 109.2 . .
C42A C43A H43A 109.2 . .
C44A C43A H43B 109.2 . .
C42A C43A H43B 109.2 . .
H43A C43A H43B 107.9 . .
C43A C44A H44A 109.5 . .
C43A C44A H44B 109.5 . .
H44A C44A H44B 109.5 . .
C43A C44A H44C 109.5 . .
H44A C44A H44C 109.5 . .
H44B C44A H44C 109.5 . .
C12B C11B N1B 116.6(9) . .
C12B C11B H11E 108.1 . .
N1B C11B H11E 108.1 . .
C12B C11B H11F 108.1 . .
N1B C11B H11F 108.1 . .
H11E C11B H11F 107.3 . .
C13B C12B C11B 107.9(9) . .
C13B C12B H12E 110.1 . .
C11B C12B H12E 110.1 . .
C13B C12B H12F 110.1 . .
C11B C12B H12F 110.1 . .
H12E C12B H12F 108.4 . .
C12B C13B C14B 113.1(11) . .
C12B C13B H13E 109.0 . .
C14B C13B H13E 109.0 . .
C12B C13B H13F 109.0 . .
C14B C13B H13F 109.0 . .
H13E C13B H13F 107.8 . .
C13B C14B H14M 109.5 . .
C13B C14B H14N 109.5 . .
H14M C14B H14N 109.5 . .
C13B C14B H14O 109.5 . .
H14M C14B H14O 109.5 . .
H14N C14B H14O 109.5 . .
N1B C21B C22B 114(2) . .
N1B C21B H21E 108.8 . .
C22B C21B H21E 108.8 . .
N1B C21B H21F 108.8 . .
C22B C21B H21F 108.8 . .
H21E C21B H21F 107.7 . .
C21B C22B C23B 95.0(19) . .
C21B C22B H22E 112.7 . .
C23B C22B H22E 112.7 . .
C21B C22B H22F 112.7 . .
C23B C22B H22F 112.7 . .
H22E C22B H22F 110.2 . .
C24B C23B C22B 99.8(19) . .
C24B C23B H23E 111.8 . .
C22B C23B H23E 111.8 . .
C24B C23B H23F 111.8 . .
C22B C23B H23F 111.8 . .
H23E C23B H23F 109.5 . .
C23B C24B H24M 109.5 . .
C23B C24B H24N 109.5 . .
H24M C24B H24N 109.5 . .
C23B C24B H24O 109.5 . .
H24M C24B H24O 109.5 . .
H24N C24B H24O 109.5 . .
C23B C24B H24P 109.5 . .
H24M C24B H24P 141.1 . .
H24N C24B H24P 56.3 . .
H24O C24B H24P 56.3 . .
C23B C24B H24Q 109.5 . .
H24M C24B H24Q 56.3 . .
H24N C24B H24Q 141.1 . .
H24O C24B H24Q 56.3 . .
H24P C24B H24Q 109.5 . .
C23B C24B H24R 109.5 . .
H24M C24B H24R 56.3 . .
H24N C24B H24R 56.3 . .
H24O C24B H24R 141.1 . .
H24P C24B H24R 109.5 . .
H24Q C24B H24R 109.5 . .
C22D C21D N1B 120(3) . .
C22D C21D H21G 107.4 . .
N1B C21D H21G 107.4 . .
C22D C21D H21H 107.4 . .
N1B C21D H21H 107.4 . .
H21G C21D H21H 106.9 . .
C21D C22D C23D 127(3) . .
C21D C22D H22G 105.6 . .
C23D C22D H22G 105.6 . .
C21D C22D H22H 105.6 . .
C23D C22D H22H 105.6 . .
H22G C22D H22H 106.1 . .
C24D C23D C22D 127(2) . .
C24D C23D H23G 105.5 . .
C22D C23D H23G 105.5 . .
C24D C23D H23H 105.5 . .
C22D C23D H23H 105.5 . .
H23G C23D H23H 106.1 . .
C23D C24D H24S 109.5 . .
C23D C24D H24T 109.5 . .
H24S C24D H24T 109.5 . .
C23D C24D H24U 109.5 . .
H24S C24D H24U 109.5 . .
H24T C24D H24U 109.5 . .
C23D C24D H24V 109.5 . .
H24S C24D H24V 141.1 . .
H24T C24D H24V 56.3 . .
H24U C24D H24V 56.3 . .
C23D C24D H24W 109.5 . .
H24S C24D H24W 56.3 . .
H24T C24D H24W 141.1 . .
H24U C24D H24W 56.3 . .
H24V C24D H24W 109.5 . .
C23D C24D H24$ 109.5 . .
H24S C24D H24$ 56.3 . .
H24T C24D H24$ 56.3 . .
H24U C24D H24$ 141.1 . .
H24V C24D H24$ 109.5 . .
H24W C24D H24$ 109.5 . .
C32B C31B N1B 117.2(9) . .
C32B C31B H31C 108.0 . .
N1B C31B H31C 108.0 . .
C32B C31B H31D 108.0 . .
N1B C31B H31D 108.0 . .
H31C C31B H31D 107.2 . .
C31B C32B C33B 111.1(9) . .
C31B C32B H32C 109.4 . .
C33B C32B H32C 109.4 . .
C31B C32B H32D 109.4 . .
C33B C32B H32D 109.4 . .
H32C C32B H32D 108.0 . .
C34B C33B C32B 113.2(11) . .
C34B C33B H33C 108.9 . .
C32B C33B H33C 108.9 . .
C34B C33B H33D 108.9 . .
C32B C33B H33D 108.9 . .
H33C C33B H33D 107.7 . .
C33B C34B H34D 109.5 . .
C33B C34B H34E 109.5 . .
H34D C34B H34E 109.5 . .
C33B C34B H34F 109.5 . .
H34D C34B H34F 109.5 . .
H34E C34B H34F 109.5 . .
N1B C41B C42B 119(2) . .
N1B C41B H41C 107.6 . .
C42B C41B H41C 107.6 . .
N1B C41B H41D 107.6 . .
C42B C41B H41D 107.6 . .
H41C C41B H41D 107.0 . .
C41B C42B C43B 112(2) . .
C41B C42B H42C 109.2 . .
C43B C42B H42C 109.2 . .
C41B C42B H42D 109.2 . .
C43B C42B H42D 109.2 . .
H42C C42B H42D 107.9 . .
C44B C43B C42B 108.3(12) . .
C44B C43B H43C 110.0 . .
C42B C43B H43C 110.0 . .
C44B C43B H43D 110.0 . .
C42B C43B H43D 110.0 . .
H43C C43B H43D 108.4 . .
C43B C44B H44D 109.5 . .
C43B C44B H44E 109.5 . .
H44D C44B H44E 109.5 . .
C43B C44B H44F 109.5 . .
H44D C44B H44F 109.5 . .
H44E C44B H44F 109.5 . .
C43B C44B H44G 109.5 . .
H44D C44B H44G 141.1 . .
H44E C44B H44G 56.3 . .
H44F C44B H44G 56.3 . .
C43B C44B H44H 109.5 . .
H44D C44B H44H 56.3 . .
H44E C44B H44H 141.1 . .
H44F C44B H44H 56.3 . .
H44G C44B H44H 109.5 . .
C43B C44B H44I 109.5 . .
H44D C44B H44I 56.3 . .
H44E C44B H44I 56.3 . .
H44F C44B H44I 141.1 . .
H44G C44B H44I 109.5 . .
H44H C44B H44I 109.5 . .
N1B C41D C42D 113(2) . .
N1B C41D H41E 108.9 . .
C42D C41D H41E 108.9 . .
N1B C41D H41F 108.9 . .
C42D C41D H41F 108.9 . .
H41E C41D H41F 107.7 . .
C41D C42D C43D 123(2) . .
C41D C42D H42E 106.6 . .
C43D C42D H42E 106.6 . .
C41D C42D H42F 106.6 . .
C43D C42D H42F 106.6 . .
H42E C42D H42F 106.6 . .
C44D C43D C42D 107.5(15) . .
C44D C43D H43E 110.2 . .
C42D C43D H43E 110.2 . .
C44D C43D H43F 110.2 . .
C42D C43D H43F 110.2 . .
H43E C43D H43F 108.5 . .
C43D C44D H44J 109.5 . .
C43D C44D H44K 109.5 . .
H44J C44D H44K 109.5 . .
C43D C44D H44L 109.5 . .
H44J C44D H44L 109.5 . .
H44K C44D H44L 109.5 . .
C43D C44D H44M 109.5 . .
H44J C44D H44M 141.1 . .
H44K C44D H44M 56.3 . .
H44L C44D H44M 56.3 . .
C43D C44D H44N 109.5 . .
H44J C44D H44N 56.3 . .
H44K C44D H44N 141.1 . .
H44L C44D H44N 56.3 . .
H44M C44D H44N 109.5 . .
C43D C44D H44O 109.5 . .
H44J C44D H44O 56.3 . .
H44K C44D H44O 56.3 . .
H44L C44D H44O 141.1 . .
H44M C44D H44O 109.5 . .
H44N C44D H44O 109.5 . .

loop_
_geom_bond_atom_site_label_1
_geom_bond_atom_site_label_2
_geom_bond_distance
_geom_bond_site_symmetry_2
Mo1 O31 2.134(7) .
Mo1 Cl2 2.474(2) .
Mo1 Cl1 2.477(2) .
Mo1 Cl4 2.482(2) .
Mo1 Cl3 2.485(2) 2_675
Mo1 Mo2 2.5892(10) 2_675
Mo1 Mo3 2.5926(9) .
Mo1 Mo3 2.5961(9) 2_675
Mo1 Mo2 2.6040(10) .
Mo2 O21 2.105(6) .
Mo2 Cl1 2.478(2) .
Mo2 Cl2 2.484(2) 2_675
Mo2 Cl3 2.4921(19) .
Mo2 Cl4 2.496(2) .
Mo2 Mo3 2.5888(9) .
Mo2 Mo1 2.5892(10) 2_675
Mo2 Mo3 2.5949(9) 2_675
Mo3 O11 2.099(6) .
Mo3 Cl1 2.475(2) 2_675
Mo3 Cl2 2.481(2) .
Mo3 Cl4 2.488(2) .
Mo3 Cl3 2.488(2) .
Mo3 Mo2 2.5949(9) 2_675
Mo3 Mo1 2.5961(9) 2_675
Mo4 O41 2.143(7) .
Mo4 Cl8 2.476(2) .
Mo4 Cl7 2.477(2) 2_566
Mo4 Cl6 2.478(2) .
Mo4 Cl5 2.493(2) .
Mo4 Mo5 2.5874(10) 2_566
Mo4 Mo6 2.5897(10) 2_566
Mo4 Mo6 2.5941(10) .
Mo4 Mo5 2.5979(9) .
Mo5 O51 2.092(6) .
Mo5 Cl8 2.474(2) .
Mo5 Cl5 2.475(2) 2_566
Mo5 Cl6 2.481(2) .
Mo5 Cl7 2.490(2) .
Mo5 Mo4 2.5874(10) 2_566
Mo5 Mo6 2.5889(10) .
Mo5 Mo6 2.5898(10) 2_566
Mo6 O61 2.193(8) .
Mo6 Cl5 2.475(2) .
Mo6 Cl6 2.483(2) 2_566
Mo6 Cl8 2.493(2) .
Mo6 Cl7 2.495(2) .
Mo6 Mo4 2.5897(10) 2_566
Mo6 Mo5 2.5899(10) 2_566
Cl1 Mo3 2.475(2) 2_675
Cl2 Mo2 2.484(2) 2_675
Cl3 Mo1 2.485(2) 2_675
Cl5 Mo5 2.475(2) 2_566
Cl6 Mo6 2.483(2) 2_566
Cl7 Mo4 2.477(2) 2_566
S1 O31 1.440(7) .
S1 O32 1.447(9) .
S1 O33 1.460(8) .
S1 C31 1.766(12) .
S2 O23 1.412(8) .
S2 O22 1.423(9) .
S2 O21 1.497(7) .
S2 C212 1.748(12) .
S2 C211 1.792(18) .
S3 O12 1.424(8) .
S3 O13 1.434(9) .
S3 O11 1.499(7) .
S3 C11 1.775(8) .
S4 O41 1.396(9) .
S4 O42 1.417(10) .
S4 O43 1.447(10) .
S4 C411 1.779(14) .
S4 C412 1.780(12) .
S5 O53 1.437(9) .
S5 O52 1.439(8) .
S5 O51 1.504(7) .
S5 C51 1.768(9) .
S6 O61 1.325(9) .
S6 O63 1.38(2) .
S6 O64 1.443(18) .
S6 O62 1.503(17) .
S6 O65 1.510(19) .
S6 C612 1.74(2) .
S6 C611 1.756(9) .
N1A C31A 1.512(12) .
N1A C11C 1.513(10) .
N1A C11A 1.514(10) .
N1A C21C 1.516(9) .
N1A C21A 1.517(10) .
N1A C41A 1.523(11) .
N1B C21B 1.508(10) .
N1B C21D 1.508(10) .
N1B C41B 1.520(19) .
N1B C31B 1.524(12) .
N1B C11B 1.528(14) .
N1B C41D 1.532(16) .
C11 C12 1.372(13) .
C11 C16 1.378(13) .
C12 C13 1.396(16) .
C12 H12 0.9500 .
C13 C14 1.34(2) .
C13 H13 0.9500 .
C14 C15 1.369(18) .
C14 H14 0.9500 .
C15 C16 1.385(13) .
C15 H15 0.9500 .
C16 H16 0.9500 .
C31 C36 1.344(15) .
C31 C32 1.416(16) .
C32 C33 1.37(2) .
C32 H32 0.9500 .
C33 C34 1.35(2) .
C33 H33 0.9500 .
C34 C35 1.35(2) .
C34 H34 0.9500 .
C35 C36 1.356(16) .
C35 H35 0.9500 .
C36 H36 0.9500 .
C411 C421 1.3900 .
C411 C461 1.3900 .
C421 C431 1.3900 .
C421 H421 0.9500 .
C431 C441 1.3900 .
C431 H431 0.9500 .
C441 C451 1.3900 .
C441 H441 0.9500 .
C451 C461 1.3900 .
C451 H451 0.9500 .
C461 H461 0.9500 .
C412 C422 1.3900 .
C412 C462 1.3900 .
C422 C432 1.3900 .
C422 H422 0.9500 .
C432 C442 1.3900 .
C432 H432 0.9500 .
C442 C452 1.3900 .
C442 H442 0.9500 .
C452 C462 1.3900 .
C452 H452 0.9500 .
C462 H462 0.9500 .
C51 C52 1.365(14) .
C51 C56 1.383(15) .
C52 C53 1.378(15) .
C52 H52 0.9500 .
C53 C54 1.352(19) .
C53 H53 0.9500 .
C54 C55 1.376(17) .
C54 H54 0.9500 .
C55 C56 1.375(14) .
C55 H55 0.9500 .
C56 H56 0.9500 .
C211 C221 1.3900 .
C211 C261 1.3900 .
C221 C231 1.3900 .
C221 H221 0.9500 .
C231 C241 1.3900 .
C231 H231 0.9500 .
C241 C251 1.3900 .
C241 H241 0.9500 .
C251 C261 1.3900 .
C251 H251 0.9500 .
C261 H261 0.9500 .
C212 C222 1.3900 .
C212 C262 1.3900 .
C222 C232 1.3900 .
C222 H222 0.9500 .
C232 C242 1.3900 .
C232 H232 0.9500 .
C242 C252 1.3900 .
C242 H242 0.9500 .
C252 C262 1.3900 .
C252 H252 0.9500 .
C262 H262 0.9500 .
C611 C621 1.3900 .
C611 C661 1.3900 .
C621 C631 1.3900 .
C621 H621 0.9500 .
C631 C641 1.3900 .
C631 H631 0.9500 .
C641 C651 1.3900 .
C641 H641 0.9500 .
C651 C661 1.3900 .
C651 H651 0.9500 .
C661 H661 0.9500 .
C612 C622 1.3900 .
C612 C662 1.3900 .
C622 C632 1.3900 .
C622 H622 0.9500 .
C632 C642 1.3900 .
C632 H632 0.9500 .
C642 C652 1.3900 .
C642 H642 0.9500 .
C652 C662 1.3900 .
C652 H652 0.9500 .
C662 H662 0.9500 .
C11A C12A 1.57(10) .
C11A H11A 0.9900 .
C11A H11B 0.9900 .
C12A C13A 1.539(10) .
C12A H12A 0.9900 .
C12A H12B 0.9900 .
C13A C14A 1.535(10) .
C13A H13A 0.9900 .
C13A H13B 0.9900 .
C14A H14A 0.9800 .
C14A H14B 0.9800 .
C14A H14C 0.9800 .
C14A H14D 0.9800 .
C14A H14E 0.9800 .
C14A H14F 0.9800 .
C11C C12C 1.46(9) .
C11C H11C 0.9900 .
C11C H11D 0.9900 .
C12C C13C 1.59(3) .
C12C H12C 0.9900 .
C12C H12D 0.9900 .
C13C C14C 1.537(10) .
C13C H13C 0.9900 .
C13C H13D 0.9900 .
C14C H14G 0.9800 .
C14C H14H 0.9800 .
C14C H14I 0.9800 .
C14C H14J 0.9800 .
C14C H14K 0.9800 .
C14C H14L 0.9800 .
C21A C22A 1.52(4) .
C21A H21A 0.9900 .
C21A H21B 0.9900 .
C22A C23A 1.540(10) .
C22A H22A 0.9900 .
C22A H22B 0.9900 .
C23A C24A 1.51(4) .
C23A H23A 0.9900 .
C23A H23B 0.9900 .
C24A H24A 0.9800 .
C24A H24B 0.9800 .
C24A H24C 0.9800 .
C24A H24D 0.9800 .
C24A H24E 0.9800 .
C24A H24F 0.9800 .
C21C C22C 1.51(3) .
C21C H21C 0.9900 .
C21C H21D 0.9900 .
C22C C23C 1.5400(10) .
C22C H22C 0.9900 .
C22C H22D 0.9900 .
C23C C24C 1.529(10) .
C23C H23C 0.9900 .
C23C H23D 0.9900 .
C24C H24G 0.9800 .
C24C H24H 0.9800 .
C24C H24I 0.9800 .
C24C H24J 0.9800 .
C24C H24K 0.9800 .
C24C H24L 0.9800 .
C31A C32A 1.523(14) .
C31A H31A 0.9900 .
C31A H31B 0.9900 .
C32A C33A 1.540(14) .
C32A H32A 0.9900 .
C32A H32B 0.9900 .
C33A C34A 1.486(19) .
C33A H33A 0.9900 .
C33A H33B 0.9900 .
C34A H34A 0.9800 .
C34A H34B 0.9800 .
C34A H34C 0.9800 .
C41A C42A 1.516(13) .
C41A H41A 0.9900 .
C41A H41B 0.9900 .
C42A C43A 1.529(15) .
C42A H42A 0.9900 .
C42A H42B 0.9900 .
C43A C44A 1.509(17) .
C43A H43A 0.9900 .
C43A H43B 0.9900 .
C44A H44A 0.9800 .
C44A H44B 0.9800 .
C44A H44C 0.9800 .
C11B C12B 1.526(14) .
C11B H11E 0.9900 .
C11B H11F 0.9900 .
C12B C13B 1.499(17) .
C12B H12E 0.9900 .
C12B H12F 0.9900 .
C13B C14B 1.540(17) .
C13B H13E 0.9900 .
C13B H13F 0.9900 .
C14B H14M 0.9800 .
C14B H14N 0.9800 .
C14B H14O 0.9800 .
C21B C22B 1.540(10) .
C21B H21E 0.9900 .
C21B H21F 0.9900 .
C22B C23B 1.5400(10) .
C22B H22E 0.9900 .
C22B H22F 0.9900 .
C23B C24B 1.5400(10) .
C23B H23E 0.9900 .
C23B H23F 0.9900 .
C24B H24M 0.9800 .
C24B H24N 0.9800 .
C24B H24O 0.9800 .
C24B H24P 0.9800 .
C24B H24Q 0.9800 .
C24B H24R 0.9800 .
C21D C22D 1.45(6) .
C21D H21G 0.9900 .
C21D H21H 0.9900 .
C22D C23D 1.541(10) .
C22D H22G 0.9900 .
C22D H22H 0.9900 .
C23D C24D 1.5400(10) .
C23D H23G 0.9900 .
C23D H23H 0.9900 .
C24D H24S 0.9800 .
C24D H24T 0.9800 .
C24D H24U 0.9800 .
C24D H24V 0.9800 .
C24D H24W 0.9800 .
C24D H24$ 0.9800 .
C31B C32B 1.514(15) .
C31B H31C 0.9900 .
C31B H31D 0.9900 .
C32B C33B 1.516(16) .
C32B H32C 0.9900 .
C32B H32D 0.9900 .
C33B C34B 1.500(17) .
C33B H33C 0.9900 .
C33B H33D 0.9900 .
C34B H34D 0.9800 .
C34B H34E 0.9800 .
C34B H34F 0.9800 .
C41B C42B 1.535(10) .
C41B H41C 0.9900 .
C41B H41D 0.9900 .
C42B C43B 1.540(10) .
C42B H42C 0.9900 .
C42B H42D 0.9900 .
C43B C44B 1.5399(10) .
C43B H43C 0.9900 .
C43B H43D 0.9900 .
C44B H44D 0.9800 .
C44B H44E 0.9800 .
C44B H44F 0.9800 .
C44B H44G 0.9800 .
C44B H44H 0.9800 .
C44B H44I 0.9800 .
C41D C42D 1.55(4) .
C41D H41E 0.9900 .
C41D H41F 0.9900 .
C42D C43D 1.563(18) .
C42D H42E 0.9900 .
C42D H42F 0.9900 .
C43D C44D 1.525(10) .
C43D H43E 0.9900 .
C43D H43F 0.9900 .
C44D H44J 0.9800 .
C44D H44K 0.9800 .
C44D H44L 0.9800 .
C44D H44M 0.9800 .
C44D H44N 0.9800 .
C44D H44O 0.9800 .
